data_7208682
loop_
_publ_author_name
'Nowicka, Beata'
'Stadnicka, Katarzyna'
'Nitek, Wojciech'
'Rams, Micha\/l'
'Sieklucka, Barbara'

_publ_section_title
;
 Geometrical isomerism in pentadecanuclear high-spin Ni9W6 clusters with
 symmetrical bidentate ligands detected
;
_journal_issue 20
_journal_name_full CrystEngComm
_journal_page_first 6559
_journal_paper_doi 10.1039/c2ce25537e
_journal_volume 14
_journal_year 2012
_chemical_formula_sum 'C128 H103.6 N64 Ni9 O19.8 W6'
_chemical_formula_weight 4486.64
_chemical_name_common '(Ni(Ni(bpy)(H2O))8(W(CN)8)6). 11.8 H2O'
_chemical_name_systematic
;
{Ni[Ni(bpy)(H2O)]8[W(CN)8]6}. 11.8 H2O
;
_space_group_IT_number 2
_symmetry_cell_setting triclinic
_symmetry_space_group_name_Hall '-P 1'
_symmetry_space_group_name_H-M 'P -1'
_atom_sites_solution_hydrogens geom
_atom_sites_solution_primary direct
_atom_sites_solution_secondary difmap
_audit_creation_method SHELXL-97
_cell_angle_alpha 91.308(2)
_cell_angle_beta 91.075(3)
_cell_angle_gamma 94.282(4)
_cell_formula_units_Z 2
_cell_length_a 18.6069(11)
_cell_length_b 19.1286(9)
_cell_length_c 24.0604(14)
_cell_measurement_reflns_used 19914
_cell_measurement_temperature 293(2)
_cell_measurement_theta_max 25.028
_cell_measurement_theta_min 0.998
_cell_volume 8535.7(8)
_computing_cell_refinement 'HKL Scalepack (Otwinowski & Minor, 1997)'
_computing_data_collection 'Collect (Nonius BV, 1997-2000)'
_computing_data_reduction 'HKL DENZO and Scalepack (Otwinowski & Minor, 1997)'
_computing_molecular_graphics 'Ortep3 (Farrugia, 1997)'
_computing_publication_material 'SHELXL-97 (Sheldrick, 2008)'
_computing_structure_refinement 'SHELXL-97 (Sheldrick, 2008)'
_computing_structure_solution 'SIR-92 (ALTOMARE et al., 1994)'
_diffrn_ambient_temperature 293(2)
_diffrn_detector_area_resol_mean 9
_diffrn_measured_fraction_theta_full 0.907
_diffrn_measured_fraction_theta_max 0.907
_diffrn_measurement_device '95mm CCD camera on \k-goniostat'
_diffrn_measurement_device_type KappaCCD
_diffrn_measurement_method '\f and \o scans to fill Ewald sphere'
_diffrn_radiation_monochromator 'horizontally mounted graphite crystal'
_diffrn_radiation_source 'fine-focus sealed tube'
_diffrn_radiation_type MoK\a
_diffrn_radiation_wavelength 0.71073
_diffrn_reflns_av_R_equivalents 0.051
_diffrn_reflns_av_sigmaI/netI 0.062
_diffrn_reflns_limit_h_max 23
_diffrn_reflns_limit_h_min 0
_diffrn_reflns_limit_k_max 23
_diffrn_reflns_limit_k_min -24
_diffrn_reflns_limit_l_max 30
_diffrn_reflns_limit_l_min -30
_diffrn_reflns_number 35941
_diffrn_reflns_theta_full 27.00
_diffrn_reflns_theta_max 27.00
_diffrn_reflns_theta_min 2.75
_exptl_absorpt_coefficient_mu 5.065
_exptl_absorpt_correction_T_max 0.5589
_exptl_absorpt_correction_T_min 0.4160
_exptl_absorpt_correction_type multi-scan
_exptl_absorpt_process_details 'HKL DENZO and Scalepack (Otwinowski & Minor, 1997)'
_exptl_crystal_colour orange
_exptl_crystal_density_diffrn 1.746
_exptl_crystal_density_method 'not measured'
_exptl_crystal_description block
_exptl_crystal_F_000 4348
_exptl_crystal_size_max 0.21
_exptl_crystal_size_mid 0.18
_exptl_crystal_size_min 0.13
_refine_diff_density_max 1.799
_refine_diff_density_min -1.454
_refine_diff_density_rms 0.179
_refine_ls_extinction_method none
_refine_ls_goodness_of_fit_ref 1.043
_refine_ls_hydrogen_treatment constr
_refine_ls_matrix_type full
_refine_ls_number_parameters 2031
_refine_ls_number_reflns 33833
_refine_ls_number_restraints 0
_refine_ls_restrained_S_all 1.043
_refine_ls_R_factor_all 0.0803
_refine_ls_R_factor_gt 0.0471
_refine_ls_shift/su_max 0.005
_refine_ls_shift/su_mean 0.000
_refine_ls_structure_factor_coef Fsqd
_refine_ls_weighting_details 'w=1/[\s^2^(Fo^2^)+(0.0396P)^2^+74.3669P] where P=(Fo^2^+2Fc^2^)/3'
_refine_ls_weighting_scheme calc
_refine_ls_wR_factor_gt 0.1016
_refine_ls_wR_factor_ref 0.1144
_reflns_number_gt 24712
_reflns_number_total 33833
_reflns_threshold_expression >2\s(I)
_cod_data_source_file c2ce25537e.txt
_cod_data_source_block 1a
_cod_depositor_comments
;
The following automatic conversions were performed:

'_symmetry_cell_setting' value 'Triclinic' changed to 'triclinic'
according to /home/saulius/struct/CIF-dictionaries/cif_core.dic
dictionary named 'cif_core.dic' version 2.4.2 from 2011-04-26.

Automatic conversion script
Id: cif_fix_values 1891 2012-01-12 08:04:46Z andrius 
;
_cod_original_formula_sum 'C128 H103.60 N64 Ni9 O19.80 W6'
_cod_database_code 7208682

loop_
_symmetry_equiv_pos_as_xyz
'x, y, z'
'-x, -y, -z'

loop_
_atom_site_label
_atom_site_type_symbol
_atom_site_fract_x
_atom_site_fract_y
_atom_site_fract_z
_atom_site_U_iso_or_equiv
_atom_site_adp_type
_atom_site_occupancy
_atom_site_symmetry_multiplicity
_atom_site_calc_flag
_atom_site_refinement_flags
W1 W 0.466498(16) 0.450214(17) 0.280903(12) 0.02019(7) Uani 1 1 d .
C11 C 0.4867(4) 0.4751(4) 0.3686(3) 0.0222(17) Uani 1 1 d .
N11 N 0.4948(3) 0.4867(3) 0.4150(3) 0.0254(15) Uani 1 1 d .
C12 C 0.3711(4) 0.4133(4) 0.3263(3) 0.0254(18) Uani 1 1 d .
N12 N 0.3222(4) 0.3919(4) 0.3499(3) 0.0307(16) Uani 1 1 d .
C13 C 0.4188(4) 0.5485(5) 0.2967(3) 0.0277(19) Uani 1 1 d .
N13 N 0.3963(4) 0.6020(4) 0.3050(3) 0.0335(17) Uani 1 1 d .
C14 C 0.5082(4) 0.3577(5) 0.3168(3) 0.0288(19) Uani 1 1 d .
N14 N 0.5331(4) 0.3114(4) 0.3360(3) 0.0325(17) Uani 1 1 d .
C15 C 0.5690(4) 0.5109(4) 0.2891(3) 0.0248(17) Uani 1 1 d .
N15 N 0.6238(4) 0.5403(4) 0.2956(3) 0.0301(16) Uani 1 1 d .
C16 C 0.5374(5) 0.4061(5) 0.2202(4) 0.034(2) Uani 1 1 d .
N16 N 0.5751(5) 0.3843(5) 0.1885(3) 0.054(2) Uani 1 1 d .
C17 C 0.3978(7) 0.3836(8) 0.2274(5) 0.083(5) Uani 1 1 d .
N17 N 0.3564(8) 0.3496(10) 0.1997(5) 0.160(8) Uani 1 1 d .
C18 C 0.4643(7) 0.5115(7) 0.2055(4) 0.070(4) Uani 1 1 d .
N18 N 0.4633(9) 0.5425(8) 0.1669(5) 0.130(6) Uani 1 1 d .
W2 W 0.765817(15) 0.413883(17) 0.490732(12) 0.01965(7) Uani 1 1 d .
C21 C 0.6575(4) 0.4432(4) 0.4980(3) 0.0242(17) Uani 1 1 d .
N21 N 0.6003(3) 0.4623(3) 0.5017(3) 0.0252(15) Uani 1 1 d .
C22 C 0.7738(4) 0.5146(4) 0.5348(3) 0.0244(18) Uani 1 1 d .
N22 N 0.7764(4) 0.5643(4) 0.5618(3) 0.0302(16) Uani 1 1 d .
C23 C 0.7217(4) 0.3735(4) 0.5672(3) 0.0249(18) Uani 1 1 d .
N23 N 0.3028(4) 0.6494(4) 0.3935(3) 0.0305(16) Uani 1 1 d .
C24 C 0.6999(4) 0.3417(4) 0.4357(3) 0.0271(18) Uani 1 1 d .
N24 N 0.6633(4) 0.3029(4) 0.4090(3) 0.0304(16) Uani 1 1 d .
C25 C 0.7429(4) 0.4849(4) 0.4236(3) 0.0265(18) Uani 1 1 d .
N25 N 0.7281(4) 0.5200(4) 0.3893(3) 0.0335(17) Uani 1 1 d .
C26 C 0.8072(4) 0.3108(5) 0.4984(3) 0.031(2) Uani 1 1 d .
N26 N 0.8294(5) 0.2571(5) 0.5044(4) 0.053(2) Uani 1 1 d .
C27 C 0.8594(5) 0.4236(5) 0.5452(4) 0.039(2) Uani 1 1 d .
N27 N 0.9067(5) 0.4292(5) 0.5756(5) 0.071(3) Uani 1 1 d .
C28 C 0.8532(4) 0.4146(5) 0.4334(4) 0.039(2) Uani 1 1 d .
N28 N 0.9006(5) 0.4158(5) 0.4026(4) 0.064(3) Uani 1 1 d .
W3 W 0.596273(16) 0.763713(16) 0.462055(13) 0.01982(7) Uani 1 1 d .
C31 C 0.5605(4) 0.6576(4) 0.4809(3) 0.0194(16) Uani 1 1 d .
N31 N 0.5433(3) 0.6003(4) 0.4914(3) 0.0245(15) Uani 1 1 d .
C32 C 0.6736(4) 0.7223(4) 0.5180(4) 0.0276(18) Uani 1 1 d .
N32 N 0.7107(4) 0.6968(4) 0.5491(3) 0.0315(16) Uani 1 1 d .
C33 C 0.5019(4) 0.7314(4) 0.4107(3) 0.0245(17) Uani 1 1 d .
N33 N 0.4517(4) 0.7141(4) 0.3847(3) 0.0352(17) Uani 1 1 d .
C34 C 0.5148(4) 0.7676(4) 0.5241(3) 0.0269(18) Uani 1 1 d .
N34 N 0.4740(4) 0.7683(4) 0.5594(3) 0.0346(17) Uani 1 1 d .
C35 C 0.6399(4) 0.6961(4) 0.4005(3) 0.0238(17) Uani 1 1 d .
N35 N 0.6669(4) 0.6589(4) 0.3715(3) 0.0307(16) Uani 1 1 d .
C36 C 0.5550(5) 0.8545(5) 0.4266(5) 0.045(3) Uani 1 1 d .
N36 N 0.5316(6) 0.9045(6) 0.4086(5) 0.086(4) Uani 1 1 d .
C37 C 0.6927(5) 0.8141(4) 0.4292(4) 0.039(2) Uani 1 1 d .
N37 N 0.7469(5) 0.8387(5) 0.4128(4) 0.066(3) Uani 1 1 d .
C38 C 0.6296(5) 0.8505(5) 0.5184(4) 0.039(2) Uani 1 1 d .
N38 N 0.6486(6) 0.8963(5) 0.5481(4) 0.066(3) Uani 1 1 d .
W4 W 1.162558(16) 0.946812(17) 0.175912(12) 0.02151(8) Uani 1 1 d .
C41 C 1.1006(4) 0.9553(4) 0.0997(3) 0.0229(17) Uani 1 1 d .
N41 N 1.0665(4) 0.9651(4) 0.0612(3) 0.0281(16) Uani 1 1 d .
C42 C 1.0739(5) 1.0110(5) 0.1926(3) 0.032(2) Uani 1 1 d .
N42 N 1.0263(4) 1.0437(4) 0.2012(3) 0.0387(19) Uani 1 1 d .
C43 C 1.0745(4) 0.8669(4) 0.1773(3) 0.0246(17) Uani 1 1 d .
N43 N 1.0278(4) 0.8249(4) 0.1772(3) 0.0357(17) Uani 1 1 d .
C44 C 1.2261(4) 0.9080(5) 0.1089(4) 0.032(2) Uani 1 1 d .
N44 N 0.7457(4) 1.1152(4) -0.0716(3) 0.0383(18) Uani 1 1 d .
C45 C 1.1979(4) 1.0483(5) 0.1420(3) 0.031(2) Uani 1 1 d .
N45 N 0.7831(4) 0.8998(4) -0.1229(3) 0.0349(17) Uani 1 1 d .
C46 C 1.2676(4) 0.9801(5) 0.2092(4) 0.034(2) Uani 1 1 d .
N46 N 1.3242(5) 0.9979(5) 0.2268(4) 0.054(2) Uani 1 1 d .
C47 C 1.2063(5) 0.8515(5) 0.2056(4) 0.035(2) Uani 1 1 d .
N47 N 0.2286(5) 0.8026(5) 0.2202(4) 0.064(3) Uani 1 1 d .
C48 C 1.1464(5) 0.9509(5) 0.2643(4) 0.037(2) Uani 1 1 d .
N48 N 1.1344(5) 0.9523(5) 0.3107(3) 0.061(3) Uani 1 1 d .
W5 W 1.002573(19) 0.733256(18) -0.057849(14) 0.02770(8) Uani 1 1 d .
C51 C 1.0253(5) 0.7904(5) -0.1328(4) 0.036(2) Uani 1 1 d .
N51 N 1.0357(4) 0.8224(4) -0.1712(3) 0.0398(19) Uani 1 1 d .
C52 C 0.9950(4) 0.8430(5) -0.0412(3) 0.0278(19) Uani 1 1 d .
N52 N 0.9918(4) 0.9020(4) -0.0336(3) 0.0301(16) Uani 1 1 d .
C53 C 0.9796(4) 0.7443(5) 0.0298(4) 0.0309(19) Uani 1 1 d .
N53 N 0.9679(4) 0.7498(4) 0.0757(3) 0.0370(18) Uani 1 1 d .
C54 C 0.8949(5) 1.2250(5) 0.0232(4) 0.035(2) Uani 1 1 d .
N54 N 0.8388(4) 1.2035(4) 0.0075(3) 0.0403(19) Uani 1 1 d .
C55 C 0.8905(5) 0.7543(5) -0.0656(4) 0.037(2) Uani 1 1 d .
N55 N 0.8327(4) 0.7716(4) -0.0700(3) 0.0412(19) Uani 1 1 d .
C56 C 0.9593(7) 0.6661(6) -0.1249(5) 0.071(4) Uani 1 1 d .
N56 N 0.9353(9) 0.6316(7) -0.1616(6) 0.128(6) Uani 1 1 d .
C57A C 1.0816(14) 0.6633(14) -0.0781(11) 0.073(7) Uiso 0.55 1 d P
C57B C 1.0916(13) 0.6873(14) -0.1002(11) 0.047(6) Uiso 0.45 1 d P
N57A N 1.1332(12) 0.6380(12) -0.0977(9) 0.081(6) Uiso 0.55 1 d P
N57B N 1.1478(14) 0.6768(14) -0.1250(11) 0.082(7) Uiso 0.45 1 d P
C58A C 0.9614(14) 0.6319(14) -0.0270(10) 0.067(7) Uiso 0.50 1 d P
C58B C 1.0246(18) 0.6401(18) -0.0153(14) 0.097(9) Uiso 0.50 1 d P
N58A N 0.927(2) 0.584(2) -0.0127(15) 0.148(12) Uiso 0.50 1 d P
N58B N 1.018(2) 0.579(2) 0.0056(18) 0.189(16) Uiso 0.50 1 d P
W6 W 0.758965(16) 0.939572(17) 0.113857(13) 0.02241(8) Uani 1 1 d .
C61 C 0.8576(4) 0.9614(4) 0.0682(3) 0.0246(18) Uani 1 1 d .
N61 N 0.9091(4) 0.9743(4) 0.0456(3) 0.0284(16) Uani 1 1 d .
C62 C 0.8259(5) 1.0160(5) 0.1630(3) 0.0286(19) Uani 1 1 d .
N62 N 0.8654(4) 1.0534(4) 0.1888(3) 0.0367(18) Uani 1 1 d .
C63 C 0.8330(4) 0.8650(5) 0.1385(3) 0.0276(19) Uani 1 1 d .
N63 N 0.8726(4) 0.8230(4) 0.1508(3) 0.0359(18) Uani 1 1 d .
C64 C 0.7482(4) 1.0368(5) 0.0694(3) 0.0257(18) Uani 1 1 d .
N64 N 0.7405(4) 1.0862(4) 0.0465(3) 0.0341(17) Uani 1 1 d .
C65 C 0.7393(4) 0.8924(5) 0.0317(4) 0.0304(19) Uani 1 1 d .
N65 N 0.7332(4) 0.8647(4) -0.0110(3) 0.0371(18) Uani 1 1 d .
C66 C 0.6928(5) 0.8401(5) 0.1211(4) 0.037(2) Uani 1 1 d .
N66 N 0.6597(5) 0.7888(5) 0.1233(4) 0.056(2) Uani 1 1 d .
C67 C 0.7353(5) 0.9281(5) 0.2014(4) 0.038(2) Uani 1 1 d .
N67 N 0.7252(6) 0.9225(5) 0.2471(4) 0.074(3) Uani 1 1 d .
C68 C 0.6502(5) 0.9697(6) 0.1199(5) 0.056(3) Uani 1 1 d .
N68 N 0.5941(5) 0.9858(7) 0.1238(6) 0.103(5) Uani 1 1 d .
Ni1 Ni 0.5000 0.5000 0.5000 0.0158(3) Uani 1 2 d S
Ni2 Ni 0.76868(5) 0.65248(5) 0.61127(4) 0.0253(2) Uani 1 1 d .
O213 O 0.8314(3) 0.6109(3) 0.6767(3) 0.0433(16) Uani 1 1 d .
N201 N 0.8633(4) 0.7040(4) 0.5852(3) 0.0373(18) Uani 1 1 d .
C202 C 0.9146(5) 0.6761(6) 0.5554(4) 0.047(3) Uani 1 1 d .
H202 H 0.9078 0.6292 0.5441 0.056 Uiso 1 1 calc R
C203 C 0.9774(6) 0.7142(8) 0.5407(5) 0.072(4) Uani 1 1 d .
H203 H 1.0137 0.6934 0.5218 0.087 Uiso 1 1 calc R
C204 C 0.9833(7) 0.7849(9) 0.5556(6) 0.083(4) Uani 1 1 d .
H204 H 1.0236 0.8126 0.5448 0.100 Uiso 1 1 calc R
C205 C 0.9339(7) 0.8138(7) 0.5846(5) 0.069(4) Uani 1 1 d .
H205 H 0.9402 0.8611 0.5949 0.083 Uiso 1 1 calc R
C206 C 0.8714(5) 0.7737(5) 0.6001(4) 0.044(2) Uani 1 1 d .
C207 C 0.8144(5) 0.7989(5) 0.6348(4) 0.040(2) Uani 1 1 d .
C208 C 0.8098(7) 0.8690(6) 0.6493(5) 0.065(3) Uani 1 1 d .
H208 H 0.8438 0.9029 0.6369 0.078 Uiso 1 1 calc R
C209 C 0.7533(8) 0.8884(6) 0.6827(5) 0.069(4) Uani 1 1 d .
H209 H 0.7482 0.9354 0.6915 0.083 Uiso 1 1 calc R
C210 C 0.7071(7) 0.8384(6) 0.7017(5) 0.067(3) Uani 1 1 d .
H210 H 0.6710 0.8496 0.7258 0.081 Uiso 1 1 calc R
C211 C 0.7135(6) 0.7700(6) 0.6852(4) 0.054(3) Uani 1 1 d .
H211 H 0.6796 0.7358 0.6974 0.065 Uiso 1 1 calc R
N212 N 0.7658(4) 0.7497(4) 0.6524(3) 0.0346(17) Uani 1 1 d .
Ni3 Ni 0.36175(5) 0.69796(5) 0.33209(4) 0.0235(2) Uani 1 1 d .
O313 O 0.2718(3) 0.6817(3) 0.2769(2) 0.0356(14) Uani 1 1 d .
N301 N 0.3299(4) 0.7967(4) 0.3552(3) 0.0336(17) Uani 1 1 d .
C302 C 0.2840(5) 0.8094(5) 0.3956(4) 0.045(2) Uani 1 1 d .
H302 H 0.2614 0.7718 0.4140 0.054 Uiso 1 1 calc R
C303 C 0.2691(6) 0.8777(6) 0.4109(5) 0.060(3) Uani 1 1 d .
H303 H 0.2368 0.8858 0.4390 0.072 Uiso 1 1 calc R
C304 C 0.3036(7) 0.9329(6) 0.3832(5) 0.063(3) Uani 1 1 d .
H304 H 0.2954 0.9790 0.3925 0.076 Uiso 1 1 calc R
C305 C 0.3500(6) 0.9184(5) 0.3419(4) 0.049(3) Uani 1 1 d .
H305 H 0.3736 0.9549 0.3230 0.059 Uiso 1 1 calc R
C306 C 0.3621(5) 0.8507(5) 0.3280(4) 0.034(2) Uani 1 1 d .
C307 C 0.4113(5) 0.8304(5) 0.2839(4) 0.043(2) Uani 1 1 d .
C308 C 0.4500(8) 0.8793(7) 0.2521(6) 0.094(5) Uani 1 1 d .
H308 H 0.4440 0.9270 0.2563 0.113 Uiso 1 1 calc R
C309 C 0.4976(12) 0.8551(10) 0.2141(9) 0.171(11) Uani 1 1 d .
H309 H 0.5252 0.8870 0.1933 0.205 Uiso 1 1 calc R
C310 C 0.5046(11) 0.7872(10) 0.2071(9) 0.162(10) Uani 1 1 d .
H310 H 0.5382 0.7717 0.1824 0.195 Uiso 1 1 calc R
C311 C 0.4610(8) 0.7379(7) 0.2370(6) 0.097(5) Uani 1 1 d .
H311 H 0.4627 0.6901 0.2300 0.116 Uiso 1 1 calc R
N312 N 0.4175(4) 0.7612(4) 0.2754(3) 0.044(2) Uani 1 1 d .
Ni4 Ni 0.58712(5) 0.23131(5) 0.37105(4) 0.0252(2) Uani 1 1 d .
O413 O 0.5039(4) 0.1577(4) 0.3336(3) 0.0532(18) Uani 1 1 d .
N401 N 0.6461(4) 0.2127(4) 0.3003(3) 0.0331(17) Uani 1 1 d .
C402 C 0.6518(5) 0.2538(6) 0.2557(4) 0.045(2) Uani 1 1 d .
H402 H 0.6343 0.2981 0.2575 0.054 Uiso 1 1 calc R
C403 C 0.6821(6) 0.2326(6) 0.2087(4) 0.057(3) Uani 1 1 d .
H403 H 0.6848 0.2619 0.1784 0.069 Uiso 1 1 calc R
C404 C 0.7091(6) 0.1681(7) 0.2051(4) 0.062(3) Uani 1 1 d .
H404 H 0.7309 0.1537 0.1728 0.075 Uiso 1 1 calc R
C405 C 0.7035(6) 0.1243(6) 0.2506(4) 0.057(3) Uani 1 1 d .
H405 H 0.7200 0.0796 0.2488 0.068 Uiso 1 1 calc R
C406 C 0.6730(5) 0.1488(5) 0.2981(4) 0.038(2) Uani 1 1 d .
C407 C 0.6680(5) 0.1094(4) 0.3503(4) 0.034(2) Uani 1 1 d .
C408 C 0.6915(6) 0.0426(6) 0.3568(5) 0.059(3) Uani 1 1 d .
H408 H 0.7100 0.0191 0.3266 0.071 Uiso 1 1 calc R
C409 C 0.6874(6) 0.0116(6) 0.4071(5) 0.063(3) Uani 1 1 d .
H409 H 0.7039 -0.0327 0.4118 0.076 Uiso 1 1 calc R
C410 C 0.6591(6) 0.0463(6) 0.4501(5) 0.059(3) Uani 1 1 d .
H410 H 0.6551 0.0257 0.4847 0.071 Uiso 1 1 calc R
C411 C 0.6363(5) 0.1121(5) 0.4423(4) 0.044(2) Uani 1 1 d .
H411 H 0.6186 0.1362 0.4725 0.053 Uiso 1 1 calc R
N412 N 0.6385(4) 0.1427(4) 0.3932(3) 0.0301(16) Uani 1 1 d .
Ni5 Ni 0.72051(5) 0.58939(5) 0.32366(4) 0.0236(2) Uani 1 1 d .
O513 O 0.7218(4) 0.6603(4) 0.2571(3) 0.0468(17) Uani 1 1 d .
N501 N 0.8224(3) 0.6316(4) 0.3480(3) 0.0290(16) Uani 1 1 d .
C502 C 0.8380(5) 0.6848(5) 0.3842(4) 0.044(2) Uani 1 1 d .
H502 H 0.8004 0.7092 0.3977 0.053 Uiso 1 1 calc R
C503 C 0.9067(6) 0.7050(6) 0.4022(5) 0.053(3) Uani 1 1 d .
H503 H 0.9159 0.7437 0.4262 0.064 Uiso 1 1 calc R
C504 C 0.9615(6) 0.6673(7) 0.3844(5) 0.062(3) Uani 1 1 d .
H504 H 1.0085 0.6788 0.3972 0.074 Uiso 1 1 calc R
C505 C 0.9469(5) 0.6120(6) 0.3472(5) 0.053(3) Uani 1 1 d .
H505 H 0.9839 0.5863 0.3343 0.064 Uiso 1 1 calc R
C506 C 0.8767(4) 0.5952(5) 0.3294(4) 0.034(2) Uani 1 1 d .
C507 C 0.8548(5) 0.5351(5) 0.2904(4) 0.038(2) Uani 1 1 d .
C508 C 0.9033(6) 0.4916(6) 0.2656(4) 0.055(3) Uani 1 1 d .
H508 H 0.9525 0.4982 0.2737 0.066 Uiso 1 1 calc R
C509 C 0.8771(7) 0.4393(6) 0.2293(5) 0.064(3) Uani 1 1 d .
H509 H 0.9087 0.4103 0.2124 0.077 Uiso 1 1 calc R
C510 C 0.8065(7) 0.4297(7) 0.2181(5) 0.068(3) Uani 1 1 d .
H510 H 0.7888 0.3940 0.1935 0.082 Uiso 1 1 calc R
C511 C 0.7596(5) 0.4735(5) 0.2435(4) 0.047(3) Uani 1 1 d .
H511 H 0.7103 0.4665 0.2361 0.056 Uiso 1 1 calc R
N512 N 0.7845(4) 0.5255(4) 0.2784(3) 0.0350(17) Uani 1 1 d .
Ni6 Ni 1.0000 1.0000 0.0000 0.0173(3) Uani 1 2 d S
Ni7 Ni 0.95112(6) 1.10550(6) 0.23280(4) 0.0281(2) Uani 1 1 d .
O713 O 1.0421(4) 1.1591(4) 0.2768(3) 0.064(2) Uani 1 1 d .
N701 N 0.8901(4) 1.1662(4) 0.2829(3) 0.042(2) Uani 1 1 d .
C702 C 0.8722(7) 1.2293(6) 0.2723(5) 0.067(4) Uani 1 1 d .
H702 H 0.8824 1.2478 0.2377 0.080 Uiso 1 1 calc R
C703 C 0.8382(8) 1.2698(8) 0.3112(6) 0.083(4) Uani 1 1 d .
H703 H 0.8250 1.3142 0.3023 0.099 Uiso 1 1 calc R
C704 C 0.8248(7) 1.2440(8) 0.3612(5) 0.076(4) Uani 1 1 d .
H704 H 0.8033 1.2708 0.3880 0.092 Uiso 1 1 calc R
C705 C 0.8427(6) 1.1782(7) 0.3727(4) 0.063(3) Uani 1 1 d .
H705 H 0.8323 1.1599 0.4073 0.076 Uiso 1 1 calc R
C706 C 0.8765(5) 1.1377(6) 0.3333(4) 0.046(3) Uani 1 1 d .
C707 C 0.8969(5) 1.0667(6) 0.3415(4) 0.044(2) Uani 1 1 d .
C708 C 0.8830(7) 1.0286(8) 0.3876(5) 0.083(4) Uani 1 1 d .
H708 H 0.8613 1.0486 0.4179 0.099 Uiso 1 1 calc R
C709 C 0.9013(8) 0.9604(9) 0.3889(6) 0.100(6) Uani 1 1 d .
H709 H 0.8899 0.9339 0.4199 0.120 Uiso 1 1 calc R
C710 C 0.9346(7) 0.9314(7) 0.3472(6) 0.081(4) Uani 1 1 d .
H710 H 0.9472 0.8853 0.3482 0.098 Uiso 1 1 calc R
C711 C 0.9499(6) 0.9733(7) 0.3018(5) 0.061(3) Uani 1 1 d .
H711 H 0.9737 0.9545 0.2719 0.074 Uiso 1 1 calc R
N712 N 0.9322(4) 1.0381(4) 0.2994(3) 0.0413(19) Uani 1 1 d .
Ni8 Ni 0.94488(5) 0.74832(6) 0.16051(4) 0.0276(2) Uani 1 1 d .
O813 O 0.9231(4) 0.7453(4) 0.2478(3) 0.0476(17) Uani 1 1 d .
N801 N 0.8703(4) 0.6650(4) 0.1416(3) 0.0396(19) Uani 1 1 d .
C802 C 0.8005(5) 0.6678(6) 0.1286(5) 0.054(3) Uani 1 1 d .
H802 H 0.7799 0.7102 0.1334 0.065 Uiso 1 1 calc R
C803 C 0.7576(7) 0.6107(8) 0.1083(6) 0.079(4) Uani 1 1 d .
H803 H 0.7091 0.6143 0.0993 0.095 Uiso 1 1 calc R
C804 C 0.7889(9) 0.5488(8) 0.1017(6) 0.092(5) Uani 1 1 d .
H804 H 0.7609 0.5090 0.0893 0.111 Uiso 1 1 calc R
C805 C 0.8600(7) 0.5442(6) 0.1129(6) 0.073(4) Uani 1 1 d .
H805 H 0.8816 0.5025 0.1066 0.087 Uiso 1 1 calc R
C806 C 0.8994(6) 0.6030(5) 0.1340(4) 0.046(2) Uani 1 1 d .
C807 C 0.9762(6) 0.6027(5) 0.1508(4) 0.047(3) Uani 1 1 d .
C808 C 1.0137(7) 0.5431(6) 0.1518(6) 0.076(4) Uani 1 1 d .
H808 H 0.9923 0.5006 0.1378 0.092 Uiso 1 1 calc R
C809 C 1.0817(8) 0.5466(8) 0.1734(8) 0.102(6) Uani 1 1 d .
H809 H 1.1072 0.5066 0.1743 0.122 Uiso 1 1 calc R
C810 C 1.1122(7) 0.6083(7) 0.1935(7) 0.087(5) Uani 1 1 d .
H810 H 1.1577 0.6104 0.2103 0.104 Uiso 1 1 calc R
C811 C 1.0764(6) 0.6682(6) 0.1894(5) 0.060(3) Uani 1 1 d .
H811 H 1.0996 0.7111 0.2004 0.073 Uiso 1 1 calc R
N812 N 1.0076(4) 0.6655(4) 0.1694(3) 0.0404(19) Uani 1 1 d .
Ni9 Ni 0.72940(6) 1.17360(6) -0.00121(4) 0.0289(2) Uani 1 1 d .
O913 O 0.7226(4) 1.2387(4) 0.0724(3) 0.0555(19) Uani 1 1 d .
N901 N 0.7055(5) 1.2570(5) -0.0502(4) 0.057(2) Uani 1 1 d .
C902 C 0.7524(8) 1.3014(8) -0.0725(7) 0.097(5) Uani 1 1 d .
H902 H 0.8011 1.2995 -0.0635 0.117 Uiso 1 1 calc R
C903 C 0.7313(12) 1.3523(11) -0.1100(10) 0.177(11) Uani 1 1 d .
H903 H 0.7650 1.3827 -0.1271 0.212 Uiso 1 1 calc R
C904 C 0.6591(13) 1.3548(14) -0.1199(13) 0.236(18) Uani 1 1 d .
H904 H 0.6430 1.3880 -0.1438 0.283 Uiso 1 1 calc R
C905 C 0.6132(9) 1.3121(11) -0.0968(10) 0.154(10) Uani 1 1 d .
H905 H 0.5644 1.3162 -0.1036 0.184 Uiso 1 1 calc R
C906 C 0.6336(7) 1.2596(8) -0.0616(6) 0.078(4) Uani 1 1 d .
C907 C 0.5852(6) 1.2056(7) -0.0376(4) 0.058(3) Uani 1 1 d .
C908 C 0.5107(7) 1.1999(9) -0.0448(6) 0.093(5) Uani 1 1 d .
H908 H 0.4891 1.2329 -0.0661 0.112 Uiso 1 1 calc R
C909 C 0.4691(6) 1.1486(9) -0.0222(7) 0.092(5) Uani 1 1 d .
H909 H 0.4191 1.1464 -0.0261 0.111 Uiso 1 1 calc R
C910 C 0.5026(6) 1.1000(8) 0.0065(7) 0.087(5) Uani 1 1 d .
H910 H 0.4758 1.0617 0.0207 0.105 Uiso 1 1 calc R
C911 C 0.5766(6) 1.1074(7) 0.0149(5) 0.069(4) Uani 1 1 d .
H911 H 0.5984 1.0751 0.0366 0.082 Uiso 1 1 calc R
N912 N 0.6176(4) 1.1593(4) -0.0073(3) 0.044(2) Uani 1 1 d .
Ni10 Ni 0.73455(6) 0.81214(6) -0.08811(5) 0.0316(3) Uani 1 1 d .
O113 O 0.7392(4) 0.7611(4) -0.1682(3) 0.060(2) Uani 1 1 d .
N101 N 0.6309(4) 0.8359(5) -0.1112(4) 0.049(2) Uani 1 1 d .
C102 C 0.6139(6) 0.8961(7) -0.1348(6) 0.075(4) Uani 1 1 d .
H102 H 0.6491 0.9329 -0.1376 0.090 Uiso 1 1 calc R
C103 C 0.5450(8) 0.9037(8) -0.1547(8) 0.113(6) Uani 1 1 d .
H103 H 0.5335 0.9452 -0.1709 0.136 Uiso 1 1 calc R
C104 C 0.4939(8) 0.8488(10) -0.1502(8) 0.116(6) Uani 1 1 d .
H104 H 0.4472 0.8531 -0.1634 0.139 Uiso 1 1 calc R
C105 C 0.5106(6) 0.7888(9) -0.1268(7) 0.091(5) Uani 1 1 d .
H105 H 0.4759 0.7513 -0.1247 0.109 Uiso 1 1 calc R
C106 C 0.5797(5) 0.7831(6) -0.1060(5) 0.055(3) Uani 1 1 d .
C107 C 0.6027(5) 0.7209(6) -0.0777(5) 0.054(3) Uani 1 1 d .
C108 C 0.5591(7) 0.6600(8) -0.0681(7) 0.095(5) Uani 1 1 d .
H108 H 0.5109 0.6570 -0.0796 0.114 Uiso 1 1 calc R
C109 C 0.5852(10) 0.6073(9) -0.0432(8) 0.123(7) Uani 1 1 d .
H109 H 0.5553 0.5671 -0.0374 0.147 Uiso 1 1 calc R
C110 C 0.6551(10) 0.6102(9) -0.0258(8) 0.124(7) Uani 1 1 d .
H110 H 0.6733 0.5732 -0.0070 0.149 Uiso 1 1 calc R
C111 C 0.6985(7) 0.6699(7) -0.0370(6) 0.077(4) Uani 1 1 d .
H111 H 0.7469 0.6723 -0.0263 0.093 Uiso 1 1 calc R
N112 N 0.6728(5) 0.7236(4) -0.0624(3) 0.048(2) Uani 1 1 d .
O1W O 1.0989(5) 0.9676(5) 0.4284(4) 0.079(3) Uiso 0.85 1 d P
O2W O 0.4755(6) 0.0407(6) 0.3897(4) 0.079(3) Uiso 0.85 1 d P
O3W O 0.9580(4) 0.5514(4) 0.6443(3) 0.0586(19) Uiso 1 1 d .
O4W O 0.8000(7) 0.9400(7) 0.5157(5) 0.077(3) Uiso 0.70 1 d P
O5W O 1.0546(5) 0.7890(5) 0.3147(4) 0.073(3) Uiso 0.90 1 d P
O6W O 0.7893(4) 0.7969(4) 0.2905(3) 0.072(2) Uiso 1 1 d .
O7W O 0.6100(8) 0.6550(8) 0.1739(6) 0.071(4) Uiso 0.55 1 d P
O8W O 0.0662(5) 0.8191(5) 0.4285(4) 0.071(3) Uiso 0.90 1 d P
O9W O 0.6369(5) 0.3439(5) 0.0843(4) 0.080(3) Uiso 0.95 1 d P
O10W O 0.1373(9) 0.6543(10) 0.3214(7) 0.087(5) Uiso 0.60 1 d P
O11W O 0.1323(6) 0.2743(6) 0.2372(5) 0.072(3) Uiso 0.70 1 d P
O12W O 0.2347(13) 0.4964(13) 0.2578(10) 0.093(9) Uiso 0.50 1 d P
O13W O 0.2436(14) 0.4586(15) 0.1515(11) 0.071(8) Uiso 0.30 1 d P
O14W O 0.605(3) 0.445(3) 0.016(2) 0.074(16) Uiso 0.15 1 d P
O15W O 0.2267(19) 0.514(2) 0.2754(19) 0.047(9) Uiso 0.25 1 d P
O16W O 0.681(3) 0.440(3) 0.007(2) 0.060(13) Uiso 0.15 1 d P
O17W O 0.832(5) 0.507(5) -0.043(4) 0.07(3) Uiso 0.10 1 d P
O18W O 0.811(5) 0.475(5) -0.036(3) 0.06(2) Uiso 0.10 1 d P
O19W O 0.585(2) 0.508(2) 0.0859(17) 0.074(12) Uiso 0.20 1 d P
O20W O 0.519(3) 0.554(3) 0.066(2) 0.064(14) Uiso 0.15 1 d P
O21W O 0.1474(11) 0.6867(12) 0.3362(9) 0.059(6) Uiso 0.40 1 d P
O22W O 0.225(3) 0.529(3) 0.300(3) 0.08(2) Uiso 0.15 1 d P
O23W O 0.014(2) 0.309(2) 0.2901(19) 0.084(13) Uiso 0.20 1 d P
O24W O 0.857(4) 0.454(3) -0.024(3) 0.083(18) Uiso 0.15 1 d P

loop_
_atom_site_aniso_label
_atom_site_aniso_U_11
_atom_site_aniso_U_22
_atom_site_aniso_U_33
_atom_site_aniso_U_23
_atom_site_aniso_U_13
_atom_site_aniso_U_12
W1 0.01947(15) 0.02290(19) 0.01854(15) -0.00217(12) 0.00298(12) 0.00411(12)
C11 0.016(4) 0.021(5) 0.030(5) 0.002(3) 0.005(3) 0.004(3)
N11 0.031(4) 0.026(4) 0.020(4) -0.001(3) 0.005(3) 0.009(3)
C12 0.021(4) 0.019(5) 0.036(5) 0.007(3) -0.001(4) -0.003(3)
N12 0.024(4) 0.025(4) 0.043(4) 0.004(3) 0.007(3) 0.003(3)
C13 0.031(4) 0.026(5) 0.026(4) -0.001(3) 0.009(4) -0.001(4)
N13 0.036(4) 0.029(5) 0.036(4) 0.001(3) 0.008(3) 0.006(3)
C14 0.033(5) 0.025(5) 0.030(4) -0.002(4) 0.006(4) 0.009(4)
N14 0.037(4) 0.025(4) 0.038(4) 0.001(3) 0.010(3) 0.009(3)
C15 0.026(4) 0.022(5) 0.026(4) -0.004(3) 0.002(3) 0.001(3)
N15 0.022(4) 0.030(4) 0.038(4) -0.002(3) 0.009(3) -0.002(3)
C16 0.035(5) 0.032(6) 0.034(5) 0.001(4) 0.008(4) 0.004(4)
N16 0.056(6) 0.069(7) 0.040(5) -0.007(4) 0.016(4) 0.020(5)
C17 0.068(8) 0.115(12) 0.059(8) -0.049(8) 0.035(7) -0.038(8)
N17 0.110(11) 0.26(2) 0.090(9) -0.105(11) 0.041(8) -0.112(12)
C18 0.114(10) 0.078(9) 0.026(5) 0.010(5) 0.005(6) 0.064(8)
N18 0.225(17) 0.129(12) 0.057(7) 0.043(8) 0.044(9) 0.119(12)
W2 0.01499(15) 0.02206(19) 0.02282(16) 0.00236(12) 0.00626(12) 0.00556(12)
C21 0.023(4) 0.026(5) 0.023(4) -0.002(3) 0.004(3) 0.001(3)
N21 0.019(3) 0.028(4) 0.029(4) 0.003(3) 0.001(3) 0.005(3)
C22 0.016(4) 0.031(5) 0.026(4) 0.000(4) -0.003(3) 0.000(3)
N22 0.032(4) 0.027(5) 0.032(4) 0.002(3) -0.003(3) 0.006(3)
C23 0.024(4) 0.024(5) 0.028(4) 0.002(3) 0.009(3) 0.006(3)
N23 0.029(4) 0.033(4) 0.031(4) 0.009(3) 0.011(3) 0.010(3)
C24 0.025(4) 0.025(5) 0.033(5) 0.006(4) 0.013(4) 0.005(4)
N24 0.030(4) 0.029(4) 0.032(4) -0.004(3) 0.010(3) -0.002(3)
C25 0.028(4) 0.028(5) 0.025(4) 0.003(4) 0.008(3) 0.009(4)
N25 0.036(4) 0.032(5) 0.034(4) 0.014(3) 0.009(3) 0.007(3)
C26 0.028(4) 0.029(5) 0.038(5) 0.007(4) 0.014(4) 0.016(4)
N26 0.060(6) 0.044(6) 0.060(6) 0.007(4) 0.023(4) 0.026(5)
C27 0.021(4) 0.044(6) 0.055(6) 0.004(5) -0.014(4) 0.015(4)
N27 0.053(6) 0.066(7) 0.096(8) -0.004(6) -0.024(6) 0.019(5)
C28 0.023(4) 0.050(6) 0.046(5) 0.011(4) 0.019(4) 0.014(4)
N28 0.043(5) 0.078(7) 0.074(6) 0.022(5) 0.036(5) 0.023(5)
W3 0.01833(15) 0.01629(18) 0.02519(16) 0.00245(12) 0.00516(12) 0.00178(12)
C31 0.020(4) 0.010(5) 0.028(4) -0.002(3) 0.004(3) 0.003(3)
N31 0.019(3) 0.021(4) 0.033(4) 0.000(3) 0.004(3) 0.003(3)
C32 0.027(4) 0.019(5) 0.036(5) 0.003(4) -0.003(4) -0.002(3)
N32 0.028(4) 0.022(4) 0.045(4) 0.001(3) -0.004(3) 0.000(3)
C33 0.026(4) 0.015(5) 0.033(5) 0.005(3) 0.003(4) 0.003(3)
N33 0.029(4) 0.030(5) 0.046(5) 0.002(3) 0.004(4) 0.002(3)
C34 0.030(4) 0.017(5) 0.034(5) -0.003(3) 0.014(4) 0.004(3)
N34 0.039(4) 0.032(5) 0.033(4) 0.001(3) 0.014(3) 0.003(3)
C35 0.021(4) 0.023(5) 0.028(4) 0.004(3) 0.007(3) -0.005(3)
N35 0.030(4) 0.031(4) 0.032(4) -0.003(3) 0.009(3) 0.004(3)
C36 0.037(5) 0.024(6) 0.074(7) 0.019(5) -0.014(5) 0.003(4)
N36 0.069(7) 0.053(7) 0.138(11) 0.030(7) -0.025(7) 0.012(5)
C37 0.031(5) 0.014(5) 0.071(7) -0.002(4) 0.020(5) -0.003(4)
N37 0.051(6) 0.035(6) 0.113(8) 0.001(5) 0.042(6) -0.002(4)
C38 0.049(6) 0.022(6) 0.046(6) -0.004(4) -0.002(5) -0.001(4)
N38 0.089(7) 0.037(6) 0.071(7) -0.018(5) 0.000(6) 0.002(5)
W4 0.02086(16) 0.02374(19) 0.02054(16) 0.00179(12) 0.00090(12) 0.00526(13)
C41 0.025(4) 0.023(5) 0.022(4) 0.003(3) 0.004(3) 0.005(3)
N41 0.031(4) 0.032(4) 0.022(4) 0.005(3) -0.001(3) 0.004(3)
C42 0.035(5) 0.040(6) 0.023(4) 0.007(4) 0.010(4) 0.009(4)
N42 0.032(4) 0.043(5) 0.045(5) 0.008(4) 0.018(3) 0.017(4)
C43 0.026(4) 0.023(5) 0.024(4) 0.002(3) -0.004(3) 0.001(4)
N43 0.038(4) 0.033(5) 0.036(4) 0.002(3) 0.000(3) 0.002(4)
C44 0.025(4) 0.042(6) 0.032(5) 0.004(4) -0.002(4) 0.014(4)
N44 0.035(4) 0.047(5) 0.035(4) -0.002(4) 0.004(3) 0.017(4)
C45 0.016(4) 0.042(6) 0.034(5) -0.005(4) 0.007(3) 0.003(4)
N45 0.032(4) 0.031(5) 0.041(4) 0.002(3) 0.006(3) -0.001(3)
C46 0.022(4) 0.044(6) 0.034(5) 0.004(4) -0.006(4) -0.005(4)
N46 0.050(5) 0.056(6) 0.055(6) 0.015(4) -0.010(4) -0.004(4)
C47 0.035(5) 0.029(6) 0.045(5) 0.017(4) -0.002(4) 0.016(4)
N47 0.068(6) 0.046(6) 0.078(7) 0.013(5) -0.021(5) 0.015(5)
C48 0.040(5) 0.046(6) 0.025(5) -0.002(4) 0.002(4) 0.003(4)
N48 0.054(6) 0.093(8) 0.035(5) 0.004(5) 0.009(4) 0.004(5)
W5 0.03623(19) 0.0203(2) 0.02734(18) -0.00115(13) 0.00385(14) 0.00696(14)
C51 0.045(5) 0.040(6) 0.023(5) -0.006(4) 0.004(4) 0.004(4)
N51 0.065(5) 0.026(5) 0.029(4) 0.000(3) 0.008(4) 0.005(4)
C52 0.031(5) 0.031(6) 0.023(4) 0.002(4) 0.001(3) 0.009(4)
N52 0.027(4) 0.029(5) 0.034(4) -0.003(3) 0.005(3) 0.002(3)
C53 0.030(5) 0.032(5) 0.031(5) 0.001(4) 0.001(4) 0.003(4)
N53 0.036(4) 0.041(5) 0.034(4) 0.006(3) 0.009(3) -0.002(3)
C54 0.037(5) 0.032(6) 0.037(5) -0.001(4) 0.016(4) 0.011(4)
N54 0.032(4) 0.040(5) 0.049(5) -0.003(4) 0.005(4) 0.009(4)
C55 0.030(5) 0.038(6) 0.042(5) -0.001(4) -0.002(4) -0.001(4)
N55 0.040(5) 0.036(5) 0.046(5) 0.002(4) -0.005(4) -0.005(4)
C56 0.087(9) 0.048(8) 0.074(8) -0.027(6) -0.014(7) 0.001(6)
N56 0.174(14) 0.071(9) 0.133(12) -0.067(8) -0.068(11) 0.020(9)
W6 0.01802(15) 0.0254(2) 0.02466(16) 0.00419(13) 0.00829(13) 0.00438(13)
C61 0.014(4) 0.036(5) 0.025(4) 0.001(3) 0.009(3) 0.007(3)
N61 0.025(4) 0.033(4) 0.028(4) 0.002(3) 0.008(3) 0.005(3)
C62 0.033(5) 0.028(5) 0.025(4) 0.002(4) 0.009(4) 0.007(4)
N62 0.040(4) 0.040(5) 0.031(4) -0.005(3) 0.006(3) 0.006(4)
C63 0.018(4) 0.037(6) 0.028(4) 0.006(4) 0.008(3) 0.005(4)
N63 0.033(4) 0.035(5) 0.041(4) 0.010(3) 0.008(3) 0.005(3)
C64 0.022(4) 0.029(5) 0.028(4) 0.006(4) 0.005(3) 0.014(3)
N64 0.032(4) 0.031(5) 0.041(4) 0.014(4) 0.002(3) 0.011(3)
C65 0.026(4) 0.033(5) 0.032(5) 0.007(4) 0.010(4) -0.003(4)
N65 0.035(4) 0.037(5) 0.039(5) -0.002(4) 0.005(3) 0.000(3)
C66 0.026(5) 0.039(6) 0.045(5) 0.010(4) 0.009(4) -0.005(4)
N66 0.042(5) 0.045(6) 0.081(7) 0.016(5) 0.016(5) -0.009(4)
C67 0.054(6) 0.029(6) 0.032(5) 0.005(4) 0.017(4) 0.002(4)
N67 0.126(9) 0.058(7) 0.040(5) 0.015(4) 0.036(6) 0.015(6)
C68 0.029(5) 0.068(8) 0.076(8) 0.040(6) 0.026(5) 0.018(5)
N68 0.047(6) 0.115(10) 0.155(12) 0.072(9) 0.053(7) 0.040(6)
Ni1 0.0135(6) 0.0171(8) 0.0173(6) 0.0009(5) 0.0045(5) 0.0027(5)
Ni2 0.0204(5) 0.0259(6) 0.0294(5) -0.0005(4) 0.0006(4) 0.0001(4)
O213 0.038(4) 0.050(4) 0.042(4) 0.012(3) -0.005(3) 0.006(3)
N201 0.028(4) 0.049(6) 0.034(4) 0.010(4) 0.002(3) -0.003(4)
C202 0.033(5) 0.061(7) 0.047(6) 0.002(5) 0.009(5) 0.003(5)
C203 0.038(6) 0.125(13) 0.051(7) 0.014(7) 0.015(5) -0.013(7)
C204 0.062(9) 0.104(12) 0.077(9) 0.000(8) 0.021(7) -0.042(8)
C205 0.073(8) 0.056(8) 0.070(8) -0.002(6) 0.017(7) -0.044(7)
C206 0.045(6) 0.045(7) 0.037(5) 0.005(4) -0.007(4) -0.017(5)
C207 0.048(6) 0.031(6) 0.039(5) -0.007(4) -0.008(4) -0.007(4)
C208 0.091(9) 0.045(8) 0.055(7) -0.005(5) -0.009(7) -0.019(6)
C209 0.114(11) 0.018(7) 0.076(8) -0.016(5) -0.013(8) 0.016(7)
C210 0.080(9) 0.041(8) 0.083(9) -0.024(6) 0.012(7) 0.018(6)
C211 0.054(7) 0.063(8) 0.045(6) -0.009(5) 0.010(5) 0.002(5)
N212 0.042(4) 0.027(4) 0.035(4) -0.003(3) -0.002(3) 0.002(3)
Ni3 0.0246(5) 0.0229(6) 0.0243(5) 0.0059(4) 0.0048(4) 0.0069(4)
O313 0.033(3) 0.038(4) 0.036(3) 0.006(3) -0.009(3) 0.006(3)
N301 0.034(4) 0.029(5) 0.039(4) 0.012(3) 0.006(3) 0.012(3)
C302 0.048(6) 0.038(6) 0.050(6) -0.003(4) 0.020(5) 0.010(5)
C303 0.076(8) 0.041(7) 0.065(7) -0.005(5) 0.025(6) 0.019(6)
C304 0.091(9) 0.039(7) 0.063(7) -0.012(6) -0.009(7) 0.031(6)
C305 0.065(7) 0.028(6) 0.053(6) 0.005(5) -0.005(5) 0.000(5)
C306 0.042(5) 0.024(6) 0.036(5) 0.008(4) -0.001(4) 0.007(4)
C307 0.050(6) 0.030(6) 0.050(6) 0.015(4) 0.013(5) 0.003(4)
C308 0.106(11) 0.051(9) 0.133(13) 0.056(8) 0.066(10) 0.020(8)
C309 0.21(2) 0.093(14) 0.22(2) 0.090(15) 0.18(2) 0.044(14)
C310 0.20(2) 0.096(14) 0.21(2) 0.073(14) 0.173(18) 0.059(14)
C311 0.133(13) 0.062(9) 0.103(11) 0.023(8) 0.083(10) 0.034(9)
N312 0.045(5) 0.048(6) 0.040(4) 0.015(4) 0.019(4) 0.013(4)
Ni4 0.0288(5) 0.0206(6) 0.0270(5) -0.0014(4) 0.0075(4) 0.0071(4)
O413 0.055(4) 0.041(4) 0.062(5) -0.005(3) -0.010(4) -0.005(3)
N401 0.041(4) 0.031(5) 0.030(4) 0.000(3) 0.010(3) 0.017(3)
C402 0.052(6) 0.054(7) 0.034(5) 0.005(5) 0.009(4) 0.023(5)
C403 0.063(7) 0.078(9) 0.035(6) 0.013(5) 0.020(5) 0.030(6)
C404 0.072(8) 0.083(9) 0.035(6) -0.012(6) 0.021(5) 0.023(7)
C405 0.061(7) 0.056(8) 0.057(7) -0.017(6) 0.018(6) 0.026(6)
C406 0.037(5) 0.041(6) 0.037(5) -0.004(4) 0.008(4) 0.016(4)
C407 0.041(5) 0.015(5) 0.046(5) -0.004(4) 0.010(4) 0.007(4)
C408 0.067(8) 0.040(7) 0.073(8) -0.004(6) 0.014(6) 0.021(6)
C409 0.074(8) 0.036(7) 0.082(9) 0.019(6) 0.003(7) 0.016(6)
C410 0.059(7) 0.051(8) 0.071(8) 0.028(6) 0.013(6) 0.015(6)
C411 0.060(7) 0.032(6) 0.042(6) 0.010(4) 0.011(5) 0.009(5)
N412 0.032(4) 0.027(4) 0.032(4) 0.001(3) 0.000(3) 0.006(3)
Ni5 0.0208(5) 0.0259(6) 0.0247(5) 0.0023(4) 0.0084(4) 0.0022(4)
O513 0.052(4) 0.051(5) 0.039(4) 0.016(3) 0.013(3) 0.004(3)
N501 0.019(3) 0.037(5) 0.031(4) 0.004(3) 0.007(3) 0.002(3)
C502 0.034(5) 0.051(7) 0.047(6) -0.003(5) 0.004(4) 0.001(5)
C503 0.052(7) 0.042(7) 0.065(7) 0.006(5) -0.014(6) 0.001(5)
C504 0.032(6) 0.074(9) 0.078(8) 0.007(7) -0.009(6) -0.003(6)
C505 0.029(5) 0.059(8) 0.074(8) 0.013(6) 0.003(5) 0.013(5)
C506 0.023(4) 0.043(6) 0.036(5) 0.014(4) 0.008(4) 0.000(4)
C507 0.032(5) 0.049(6) 0.036(5) 0.007(4) 0.004(4) 0.011(4)
C508 0.049(6) 0.069(8) 0.050(6) 0.000(6) 0.016(5) 0.026(6)
C509 0.069(8) 0.063(8) 0.064(7) -0.009(6) 0.030(6) 0.027(6)
C510 0.071(9) 0.064(9) 0.071(8) -0.019(6) 0.025(7) 0.009(6)
C511 0.041(6) 0.049(7) 0.049(6) -0.014(5) 0.015(5) 0.003(5)
N512 0.033(4) 0.035(5) 0.038(4) -0.003(3) 0.010(3) 0.005(3)
Ni6 0.0152(6) 0.0194(8) 0.0179(7) 0.0015(5) 0.0045(5) 0.0034(5)
Ni7 0.0305(6) 0.0322(7) 0.0228(5) -0.0025(4) 0.0067(4) 0.0089(5)
O713 0.061(5) 0.086(6) 0.041(4) -0.013(4) -0.007(4) -0.012(4)
N701 0.041(5) 0.053(6) 0.034(4) -0.004(4) 0.007(4) 0.014(4)
C702 0.089(9) 0.060(8) 0.059(7) -0.005(6) 0.015(6) 0.048(7)
C703 0.105(11) 0.081(10) 0.067(9) -0.028(7) 0.009(8) 0.051(8)
C704 0.076(9) 0.089(11) 0.067(9) -0.037(7) 0.018(7) 0.034(8)
C705 0.056(7) 0.102(11) 0.033(6) -0.021(6) 0.013(5) 0.022(7)
C706 0.027(5) 0.085(9) 0.025(5) -0.014(5) 0.006(4) 0.013(5)
C707 0.039(5) 0.062(7) 0.029(5) 0.015(5) 0.007(4) 0.000(5)
C708 0.070(9) 0.112(13) 0.071(9) 0.027(8) 0.040(7) 0.024(8)
C709 0.110(12) 0.100(13) 0.098(11) 0.069(10) 0.056(10) 0.032(10)
C710 0.085(9) 0.057(9) 0.109(11) 0.041(8) 0.041(9) 0.028(7)
C711 0.043(6) 0.073(9) 0.072(8) 0.026(7) 0.019(6) 0.014(6)
N712 0.040(4) 0.045(6) 0.041(5) 0.018(4) 0.007(4) 0.010(4)
Ni8 0.0276(5) 0.0246(6) 0.0314(6) 0.0066(4) 0.0054(4) 0.0036(4)
O813 0.059(4) 0.049(4) 0.037(4) 0.012(3) 0.011(3) 0.006(3)
N801 0.044(5) 0.032(5) 0.042(4) 0.007(3) 0.008(4) -0.007(4)
C802 0.030(5) 0.063(8) 0.067(7) 0.010(6) -0.006(5) -0.009(5)
C803 0.049(7) 0.084(11) 0.101(11) -0.001(8) -0.015(7) -0.015(7)
C804 0.092(11) 0.067(11) 0.110(12) -0.016(8) -0.021(9) -0.039(9)
C805 0.079(9) 0.041(8) 0.095(10) -0.010(6) -0.016(8) -0.009(6)
C806 0.055(6) 0.036(7) 0.044(6) 0.002(4) 0.005(5) -0.009(5)
C807 0.054(6) 0.031(6) 0.059(7) 0.012(5) 0.016(5) 0.008(5)
C808 0.076(9) 0.035(8) 0.118(12) -0.004(7) 0.000(8) 0.009(6)
C809 0.071(10) 0.044(9) 0.194(18) 0.003(10) 0.000(11) 0.031(7)
C810 0.058(8) 0.060(10) 0.144(14) 0.004(9) -0.014(8) 0.029(7)
C811 0.041(6) 0.047(7) 0.093(9) -0.001(6) -0.018(6) 0.010(5)
N812 0.041(5) 0.032(5) 0.049(5) 0.009(4) 0.001(4) 0.010(4)
Ni9 0.0269(5) 0.0322(7) 0.0295(6) 0.0046(5) 0.0084(4) 0.0121(5)
O913 0.060(5) 0.071(5) 0.040(4) -0.005(3) 0.014(3) 0.029(4)
N901 0.058(6) 0.053(6) 0.065(6) 0.028(5) 0.016(5) 0.024(5)
C902 0.068(9) 0.088(11) 0.141(14) 0.070(10) 0.021(9) 0.019(8)
C903 0.134(18) 0.16(2) 0.25(3) 0.17(2) 0.056(17) 0.034(15)
C904 0.120(18) 0.22(3) 0.38(4) 0.26(3) 0.02(2) 0.074(18)
C905 0.079(11) 0.144(18) 0.25(2) 0.144(18) 0.008(13) 0.035(11)
C906 0.063(8) 0.098(11) 0.081(9) 0.048(8) 0.003(7) 0.039(7)
C907 0.040(6) 0.088(9) 0.049(6) 0.012(6) -0.002(5) 0.031(6)
C908 0.045(8) 0.136(14) 0.104(11) 0.030(10) -0.019(8) 0.037(8)
C909 0.023(6) 0.130(14) 0.123(13) -0.003(11) 0.009(7) 0.003(8)
C910 0.035(7) 0.077(10) 0.148(14) 0.002(9) 0.014(8) -0.004(6)
C911 0.038(6) 0.081(10) 0.088(9) 0.014(7) 0.021(6) 0.003(6)
N912 0.028(4) 0.055(6) 0.053(5) 0.001(4) 0.010(4) 0.017(4)
Ni10 0.0285(6) 0.0298(7) 0.0354(6) -0.0003(5) -0.0003(5) -0.0040(5)
O113 0.068(5) 0.059(5) 0.050(4) -0.014(4) 0.000(4) -0.008(4)
N101 0.035(5) 0.049(6) 0.062(6) 0.011(4) 0.002(4) -0.005(4)
C102 0.047(7) 0.066(9) 0.113(11) 0.023(8) 0.000(7) 0.012(6)
C103 0.062(9) 0.075(11) 0.20(2) 0.044(12) -0.032(11) 0.000(8)
C104 0.046(8) 0.118(15) 0.183(19) 0.029(13) -0.034(10) 0.010(9)
C105 0.029(6) 0.103(12) 0.138(14) 0.025(10) -0.018(7) -0.011(7)
C106 0.035(6) 0.070(8) 0.057(7) -0.006(6) 0.000(5) -0.010(5)
C107 0.031(5) 0.067(8) 0.062(7) 0.002(6) 0.004(5) -0.020(5)
C108 0.058(8) 0.094(12) 0.126(13) 0.024(10) -0.009(8) -0.042(8)
C109 0.107(14) 0.097(14) 0.159(17) 0.077(13) -0.013(12) -0.051(11)
C110 0.114(14) 0.090(13) 0.165(18) 0.078(12) -0.031(13) -0.035(11)
C111 0.075(9) 0.062(9) 0.091(10) 0.030(8) -0.017(7) -0.025(7)
N112 0.055(5) 0.039(5) 0.049(5) 0.006(4) -0.003(4) -0.008(4)

loop_
_atom_type_symbol
_atom_type_description
_atom_type_scat_dispersion_real
_atom_type_scat_dispersion_imag
_atom_type_scat_source
C C 0.0033 0.0016 'International Tables Vol C Tables 4.2.6.8 and 6.1.1.4'
H H 0.0000 0.0000 'International Tables Vol C Tables 4.2.6.8 and 6.1.1.4'
N N 0.0061 0.0033 'International Tables Vol C Tables 4.2.6.8 and 6.1.1.4'
O O 0.0106 0.0060 'International Tables Vol C Tables 4.2.6.8 and 6.1.1.4'
Ni Ni 0.3393 1.1124 'International Tables Vol C Tables 4.2.6.8 and 6.1.1.4'
W W -0.8490 6.8722 'International Tables Vol C Tables 4.2.6.8 and 6.1.1.4'

loop_
_geom_angle_atom_site_label_1
_geom_angle_atom_site_label_2
_geom_angle_atom_site_label_3
_geom_angle
_geom_angle_site_symmetry_1
_geom_angle_site_symmetry_3
C17 W1 C15 145.4(3) . .
C17 W1 C13 110.3(5) . .
C15 W1 C13 85.8(3) . .
C17 W1 C11 140.9(4) . .
C15 W1 C11 72.0(3) . .
C13 W1 C11 74.2(3) . .
C17 W1 C14 89.2(5) . .
C15 W1 C14 93.2(3) . .
C13 W1 C14 146.4(3) . .
C11 W1 C14 73.6(3) . .
C17 W1 C12 71.0(4) . .
C15 W1 C12 143.5(3) . .
C13 W1 C12 79.6(3) . .
C11 W1 C12 71.9(3) . .
C14 W1 C12 81.6(3) . .
C17 W1 C18 78.3(6) . .
C15 W1 C18 79.4(4) . .
C13 W1 C18 69.3(3) . .
C11 W1 C18 134.8(4) . .
C14 W1 C18 143.5(3) . .
C12 W1 C18 124.5(4) . .
C17 W1 C16 74.5(4) . .
C15 W1 C16 73.4(3) . .
C13 W1 C16 138.0(3) . .
C11 W1 C16 129.2(3) . .
C14 W1 C16 72.4(3) . .
C12 W1 C16 136.6(3) . .
C18 W1 C16 71.2(4) . .
N11 C11 W1 177.3(7) . .
C11 N11 Ni1 173.8(7) . .
N12 C12 W1 177.6(7) . .
C12 N12 Ni2 176.0(7) . 2_666
N13 C13 W1 177.2(7) . .
C13 N13 Ni3 171.3(7) . .
N14 C14 W1 176.6(8) . .
C14 N14 Ni4 175.1(7) . .
N15 C15 W1 176.3(7) . .
C15 N15 Ni5 168.7(7) . .
N16 C16 W1 178.7(9) . .
N17 C17 W1 175.3(13) . .
N18 C18 W1 179.7(12) . .
C21 W2 C28 141.7(3) . .
C21 W2 C27 133.8(3) . .
C28 W2 C27 77.4(4) . .
C21 W2 C23 70.9(3) . .
C28 W2 C23 146.7(3) . .
C27 W2 C23 78.5(3) . .
C21 W2 C22 74.2(3) . .
C28 W2 C22 107.4(3) . .
C27 W2 C22 69.3(3) . .
C23 W2 C22 84.9(3) . .
C21 W2 C26 129.1(3) . .
C28 W2 C26 75.7(3) . .
C27 W2 C26 71.4(3) . .
C23 W2 C26 75.0(3) . .
C22 W2 C26 138.6(3) . .
C21 W2 C24 74.0(3) . .
C28 W2 C24 90.7(3) . .
C27 W2 C24 144.1(3) . .
C23 W2 C24 95.6(3) . .
C22 W2 C24 146.1(3) . .
C26 W2 C24 72.9(3) . .
C21 W2 C25 71.2(3) . .
C28 W2 C25 71.8(3) . .
C27 W2 C25 125.7(3) . .
C23 W2 C25 141.5(3) . .
C22 W2 C25 78.6(3) . .
C26 W2 C25 137.1(3) . .
C24 W2 C25 80.3(3) . .
N21 C21 W2 176.7(7) . .
C21 N21 Ni1 174.0(6) . .
N22 C22 W2 174.2(7) . .
C22 N22 Ni2 173.5(7) . .
N23 C23 W2 177.9(8) 2_666 .
C23 N23 Ni3 169.6(7) 2_666 .
N24 C24 W2 176.8(7) . .
C24 N24 Ni4 171.2(6) . .
N25 C25 W2 177.0(7) . .
C25 N25 Ni5 169.8(7) . .
N26 C26 W2 177.6(8) . .
N27 C27 W2 177.2(9) . .
N28 C28 W2 179.3(10) . .
C36 W3 C37 79.2(4) . .
C36 W3 C31 139.4(3) . .
C37 W3 C31 135.0(3) . .
C36 W3 C34 88.0(4) . .
C37 W3 C34 146.1(3) . .
C31 W3 C34 72.3(3) . .
C36 W3 C35 112.4(4) . .
C37 W3 C35 70.2(3) . .
C31 W3 C35 72.5(3) . .
C34 W3 C35 143.1(3) . .
C36 W3 C32 147.4(3) . .
C37 W3 C32 81.5(3) . .
C31 W3 C32 70.9(3) . .
C34 W3 C32 93.7(3) . .
C35 W3 C32 84.8(3) . .
C36 W3 C38 74.1(4) . .
C37 W3 C38 73.2(4) . .
C31 W3 C38 129.1(3) . .
C34 W3 C38 73.1(3) . .
C35 W3 C38 140.5(3) . .
C32 W3 C38 75.4(3) . .
C36 W3 C33 71.0(3) . .
C37 W3 C33 122.9(3) . .
C31 W3 C33 71.1(3) . .
C34 W3 C33 80.8(3) . .
C35 W3 C33 77.9(3) . .
C32 W3 C33 141.4(3) . .
C38 W3 C33 136.6(3) . .
N31 C31 W3 178.0(6) . .
C31 N31 Ni1 170.5(6) . .
N32 C32 W3 174.9(7) . .
C32 N32 Ni2 173.7(7) . .
N33 C33 W3 178.7(7) . .
C33 N33 Ni3 171.2(7) . .
N34 C34 W3 176.2(8) . .
C34 N34 Ni4 172.5(7) . 2_666
N35 C35 W3 174.2(7) . .
C35 N35 Ni5 175.8(7) . .
N36 C36 W3 178.1(11) . .
N37 C37 W3 176.3(9) . .
N38 C38 W3 178.8(9) . .
C46 W4 C48 76.7(3) . .
C46 W4 C43 145.2(3) . .
C48 W4 C43 83.1(3) . .
C46 W4 C41 138.6(3) . .
C48 W4 C41 138.6(3) . .
C43 W4 C41 73.2(3) . .
C46 W4 C42 118.8(3) . .
C48 W4 C42 71.3(3) . .
C43 W4 C42 79.8(3) . .
C41 W4 C42 71.4(3) . .
C46 W4 C44 81.6(3) . .
C48 W4 C44 146.3(3) . .
C43 W4 C44 101.3(3) . .
C41 W4 C44 72.9(3) . .
C42 W4 C44 142.3(3) . .
C46 W4 C47 75.0(3) . .
C48 W4 C47 75.9(3) . .
C43 W4 C47 72.7(3) . .
C41 W4 C47 125.6(3) . .
C42 W4 C47 139.2(3) . .
C44 W4 C47 73.7(3) . .
C46 W4 C45 70.7(3) . .
C48 W4 C45 113.4(3) . .
C43 W4 C45 144.1(3) . .
C41 W4 C45 74.0(3) . .
C42 W4 C45 76.3(3) . .
C44 W4 C45 82.5(3) . .
C47 W4 C45 140.6(3) . .
N41 C41 W4 174.3(7) . .
C41 N41 Ni6 168.8(7) . .
N42 C42 W4 178.7(9) . .
C42 N42 Ni7 167.8(8) . .
N43 C43 W4 179.1(7) . .
C43 N43 Ni8 168.8(7) . .
N44 C44 W4 174.1(8) 2_775 .
C44 N44 Ni9 160.5(8) 2_775 .
N45 C45 W4 178.0(7) 2_775 .
C45 N45 Ni10 171.7(7) 2_775 .
N46 C46 W4 179.6(9) . .
N47 C47 W4 179.3(9) 1_655 .
N48 C48 W4 176.8(9) . .
C57A W5 C52 139.1(8) . .
C58B W5 C52 139.9(9) . .
C57A W5 C56 72.6(8) . .
C58B W5 C56 87.1(9) . .
C52 W5 C56 131.2(4) . .
C57A W5 C54 71.3(7) . 2_775
C58B W5 C54 84.9(9) . 2_775
C52 W5 C54 72.5(3) . 2_775
C56 W5 C54 140.1(4) . 2_775
C57A W5 C55 145.9(7) . .
C58B W5 C55 116.1(9) . .
C52 W5 C55 72.2(3) . .
C56 W5 C55 74.6(4) . .
C54 W5 C55 142.8(3) 2_775 .
C57A W5 C51 90.3(8) . .
C58B W5 C51 143.0(9) . .
C52 W5 C51 70.8(3) . .
C56 W5 C51 74.4(4) . .
C54 W5 C51 89.2(3) 2_775 .
C55 W5 C51 89.9(3) . .
C57A W5 C53 115.8(8) . .
C58B W5 C53 69.6(9) . .
C52 W5 C53 73.4(3) . .
C56 W5 C53 134.6(4) . .
C54 W5 C53 77.7(3) 2_775 .
C55 W5 C53 81.5(3) . .
C51 W5 C53 144.2(3) . .
C57A W5 C58A 74.8(10) . .
C52 W5 C58A 139.8(7) . .
C56 W5 C58A 69.3(8) . .
C54 W5 C58A 115.9(7) 2_775 .
C55 W5 C58A 85.0(7) . .
C51 W5 C58A 143.4(7) . .
C53 W5 C58A 70.7(7) . .
C58B W5 C57B 72.5(11) . .
C52 W5 C57B 125.3(7) . .
C56 W5 C57B 71.1(7) . .
C54 W5 C57B 69.1(7) 2_775 .
C55 W5 C57B 144.2(7) . .
C51 W5 C57B 71.2(7) . .
C53 W5 C57B 131.1(7) . .
N51 C51 W5 177.2(8) . .
C51 N51 Ni7 170.3(7) . 2_775
N52 C52 W5 178.1(7) . .
C52 N52 Ni6 163.8(7) . .
N53 C53 W5 179.6(9) . .
C53 N53 Ni8 173.9(7) . .
N54 C54 W5 176.4(8) . 2_775
C54 N54 Ni9 165.3(7) . .
N55 C55 W5 174.0(8) . .
C55 N55 Ni10 171.1(8) . .
N56 C56 W5 178.0(13) . .
N57A C57A W5 163(2) . .
N57B C57B W5 166(2) . .
N58A C58A W5 166(3) . .
C63 W6 C68 145.2(3) . .
C63 W6 C62 86.5(3) . .
C68 W6 C62 106.4(4) . .
C63 W6 C65 94.1(3) . .
C68 W6 C65 92.9(4) . .
C62 W6 C65 145.0(3) . .
C63 W6 C67 78.2(3) . .
C68 W6 C67 76.3(4) . .
C62 W6 C67 70.3(3) . .
C65 W6 C67 144.0(3) . .
C63 W6 C61 72.5(3) . .
C68 W6 C61 141.9(3) . .
C62 W6 C61 73.1(3) . .
C65 W6 C61 73.8(3) . .
C67 W6 C61 133.9(3) . .
C63 W6 C64 144.4(3) . .
C68 W6 C64 70.4(3) . .
C62 W6 C64 76.9(3) . .
C65 W6 C64 82.8(3) . .
C67 W6 C64 123.3(3) . .
C61 W6 C64 72.6(3) . .
C63 W6 C66 74.9(3) . .
C68 W6 C66 75.3(4) . .
C62 W6 C66 141.6(3) . .
C65 W6 C66 70.9(3) . .
C67 W6 C66 73.2(3) . .
C61 W6 C66 129.2(3) . .
C64 W6 C66 135.2(3) . .
N61 C61 W6 178.0(7) . .
C61 N61 Ni6 176.4(7) . .
N62 C62 W6 175.0(7) . .
C62 N62 Ni7 168.5(7) . .
N63 C63 W6 178.1(8) . .
C63 N63 Ni8 171.8(7) . .
N64 C64 W6 178.0(7) . .
C64 N64 Ni9 175.6(7) . .
N65 C65 W6 175.0(8) . .
C65 N65 Ni10 173.4(7) . .
N66 C66 W6 178.0(9) . .
N67 C67 W6 177.9(10) . .
N68 C68 W6 178.9(14) . .
N31 Ni1 N31 180.000(1) 2_666 .
N31 Ni1 N21 88.5(3) 2_666 .
N31 Ni1 N21 91.5(3) . .
N31 Ni1 N21 91.5(3) 2_666 2_666
N31 Ni1 N21 88.5(3) . 2_666
N21 Ni1 N21 180.000(1) . 2_666
N31 Ni1 N11 90.1(3) 2_666 .
N31 Ni1 N11 89.9(3) . .
N21 Ni1 N11 90.2(3) . .
N21 Ni1 N11 89.8(3) 2_666 .
N31 Ni1 N11 89.9(3) 2_666 2_666
N31 Ni1 N11 90.1(3) . 2_666
N21 Ni1 N11 89.8(3) . 2_666
N21 Ni1 N11 90.2(3) 2_666 2_666
N11 Ni1 N11 180.000(1) . 2_666
N22 Ni2 N32 90.0(3) . .
N22 Ni2 N201 95.5(3) . .
N32 Ni2 N201 91.0(3) . .
N22 Ni2 N12 92.1(3) . 2_666
N32 Ni2 N12 94.4(3) . 2_666
N201 Ni2 N12 170.7(3) . 2_666
N22 Ni2 N212 172.3(3) . .
N32 Ni2 N212 85.1(3) . .
N201 Ni2 N212 78.7(3) . .
N12 Ni2 N212 94.2(3) 2_666 .
N22 Ni2 O213 91.9(3) . .
N32 Ni2 O213 177.4(3) . .
N201 Ni2 O213 87.2(3) . .
N12 Ni2 O213 87.2(3) 2_666 .
N212 Ni2 O213 92.8(3) . .
C202 N201 C206 119.2(8) . .
C202 N201 Ni2 126.5(7) . .
C206 N201 Ni2 114.4(6) . .
N201 C202 C203 122.6(11) . .
N201 C202 H202 118.7 . .
C203 C202 H202 118.7 . .
C202 C203 C204 116.7(12) . .
C202 C203 H203 121.6 . .
C204 C203 H203 121.6 . .
C205 C204 C203 122.0(11) . .
C205 C204 H204 119.0 . .
C203 C204 H204 119.0 . .
C204 C205 C206 120.3(12) . .
C204 C205 H205 119.8 . .
C206 C205 H205 119.8 . .
N201 C206 C205 119.1(10) . .
N201 C206 C207 115.4(8) . .
C205 C206 C207 125.4(10) . .
N212 C207 C208 120.8(10) . .
N212 C207 C206 115.8(8) . .
C208 C207 C206 123.4(10) . .
C207 C208 C209 119.5(11) . .
C207 C208 H208 120.2 . .
C209 C208 H208 120.2 . .
C210 C209 C208 118.8(10) . .
C210 C209 H209 120.6 . .
C208 C209 H209 120.6 . .
C209 C210 C211 119.2(11) . .
C209 C210 H210 120.4 . .
C211 C210 H210 120.4 . .
N212 C211 C210 123.6(11) . .
N212 C211 H211 118.2 . .
C210 C211 H211 118.2 . .
C207 N212 C211 118.0(8) . .
C207 N212 Ni2 114.0(6) . .
C211 N212 Ni2 126.6(7) . .
N23 Ni3 N33 91.6(3) . .
N23 Ni3 N312 171.4(3) . .
N33 Ni3 N312 87.3(3) . .
N23 Ni3 N13 90.7(3) . .
N33 Ni3 N13 90.5(3) . .
N312 Ni3 N13 97.8(3) . .
N23 Ni3 N301 92.6(3) . .
N33 Ni3 N301 89.8(3) . .
N312 Ni3 N301 78.9(3) . .
N13 Ni3 N301 176.7(3) . .
N23 Ni3 O313 89.7(3) . .
N33 Ni3 O313 178.7(3) . .
N312 Ni3 O313 91.5(3) . .
N13 Ni3 O313 88.9(3) . .
N301 Ni3 O313 90.6(3) . .
C302 N301 C306 119.4(8) . .
C302 N301 Ni3 125.3(6) . .
C306 N301 Ni3 115.2(6) . .
N301 C302 C303 121.7(9) . .
N301 C302 H302 119.2 . .
C303 C302 H302 119.2 . .
C304 C303 C302 118.3(10) . .
C304 C303 H303 120.9 . .
C302 C303 H303 120.9 . .
C305 C304 C303 118.8(10) . .
C305 C304 H304 120.6 . .
C303 C304 H304 120.6 . .
C306 C305 C304 120.7(10) . .
C306 C305 H305 119.7 . .
C304 C305 H305 119.7 . .
N301 C306 C305 121.2(9) . .
N301 C306 C307 114.7(8) . .
C305 C306 C307 124.1(9) . .
N312 C307 C308 120.5(10) . .
N312 C307 C306 116.8(8) . .
C308 C307 C306 122.6(10) . .
C309 C308 C307 118.0(13) . .
C309 C308 H308 121.0 . .
C307 C308 H308 121.0 . .
C310 C309 C308 120.9(13) . .
C310 C309 H309 119.5 . .
C308 C309 H309 119.5 . .
C309 C310 C311 120.1(14) . .
C309 C310 H310 119.9 . .
C311 C310 H310 119.9 . .
N312 C311 C310 118.9(13) . .
N312 C311 H311 120.5 . .
C310 C311 H311 120.5 . .
C311 N312 C307 121.2(9) . .
C311 N312 Ni3 124.6(8) . .
C307 N312 Ni3 114.0(6) . .
N34 Ni4 N24 90.5(3) 2_666 .
N34 Ni4 N401 170.4(3) 2_666 .
N24 Ni4 N401 96.3(3) . .
N34 Ni4 N14 92.3(3) 2_666 .
N24 Ni4 N14 91.6(3) . .
N401 Ni4 N14 94.3(3) . .
N34 Ni4 N412 94.1(3) 2_666 .
N24 Ni4 N412 95.4(3) . .
N401 Ni4 N412 78.5(3) . .
N14 Ni4 N412 170.4(3) . .
N34 Ni4 O413 87.3(3) 2_666 .
N24 Ni4 O413 177.6(3) . .
N401 Ni4 O413 86.0(3) . .
N14 Ni4 O413 87.5(3) . .
N412 Ni4 O413 85.7(3) . .
C402 N401 C406 119.1(7) . .
C402 N401 Ni4 126.1(6) . .
C406 N401 Ni4 114.3(6) . .
C403 C402 N401 121.7(10) . .
C403 C402 H402 119.2 . .
N401 C402 H402 119.2 . .
C402 C403 C404 120.4(10) . .
C402 C403 H403 119.8 . .
C404 C403 H403 119.8 . .
C403 C404 C405 119.1(9) . .
C403 C404 H404 120.4 . .
C405 C404 H404 120.4 . .
C406 C405 C404 118.3(10) . .
C406 C405 H405 120.9 . .
C404 C405 H405 120.9 . .
N401 C406 C405 121.3(9) . .
N401 C406 C407 115.0(7) . .
C405 C406 C407 123.6(9) . .
N412 C407 C408 120.2(9) . .
N412 C407 C406 115.4(7) . .
C408 C407 C406 124.4(8) . .
C409 C408 C407 120.3(10) . .
C409 C408 H408 119.9 . .
C407 C408 H408 119.9 . .
C410 C409 C408 118.8(11) . .
C410 C409 H409 120.6 . .
C408 C409 H409 120.6 . .
C409 C410 C411 119.4(10) . .
C409 C410 H410 120.3 . .
C411 C410 H410 120.3 . .
N412 C411 C410 122.6(10) . .
N412 C411 H411 118.7 . .
C410 C411 H411 118.7 . .
C411 N412 C407 118.5(8) . .
C411 N412 Ni4 126.7(6) . .
C407 N412 Ni4 114.1(6) . .
N15 Ni5 N35 90.7(3) . .
N15 Ni5 N501 174.7(3) . .
N35 Ni5 N501 94.6(3) . .
N15 Ni5 N512 95.4(3) . .
N35 Ni5 N512 173.9(3) . .
N501 Ni5 N512 79.3(3) . .
N15 Ni5 N25 92.3(3) . .
N35 Ni5 N25 92.5(3) . .
N501 Ni5 N25 86.9(3) . .
N512 Ni5 N25 87.6(3) . .
N15 Ni5 O513 91.5(3) . .
N35 Ni5 O513 89.8(3) . .
N501 Ni5 O513 89.0(3) . .
N512 Ni5 O513 89.7(3) . .
N25 Ni5 O513 175.5(3) . .
C502 N501 C506 118.3(7) . .
C502 N501 Ni5 126.8(6) . .
C506 N501 Ni5 114.5(6) . .
N501 C502 C503 123.1(9) . .
N501 C502 H502 118.4 . .
C503 C502 H502 118.4 . .
C504 C503 C502 118.5(11) . .
C504 C503 H503 120.8 . .
C502 C503 H503 120.8 . .
C503 C504 C505 119.6(10) . .
C503 C504 H504 120.2 . .
C505 C504 H504 120.2 . .
C504 C505 C506 119.2(10) . .
C504 C505 H505 120.4 . .
C506 C505 H505 120.4 . .
N501 C506 C505 121.2(9) . .
N501 C506 C507 115.3(7) . .
C505 C506 C507 123.5(9) . .
N512 C507 C508 120.2(9) . .
N512 C507 C506 115.6(8) . .
C508 C507 C506 124.2(9) . .
C509 C508 C507 118.9(10) . .
C509 C508 H508 120.5 . .
C507 C508 H508 120.5 . .
C510 C509 C508 120.3(10) . .
C510 C509 H509 119.8 . .
C508 C509 H509 119.8 . .
C509 C510 C511 119.5(11) . .
C509 C510 H510 120.2 . .
C511 C510 H510 120.2 . .
N512 C511 C510 120.9(10) . .
N512 C511 H511 119.6 . .
C510 C511 H511 119.6 . .
C507 N512 C511 120.1(8) . .
C507 N512 Ni5 114.7(6) . .
C511 N512 Ni5 124.9(6) . .
N52 Ni6 N52 180.0(4) 2_775 .
N52 Ni6 N41 91.5(3) 2_775 .
N52 Ni6 N41 88.5(3) . .
N52 Ni6 N41 88.5(3) 2_775 2_775
N52 Ni6 N41 91.5(3) . 2_775
N41 Ni6 N41 180.000(1) . 2_775
N52 Ni6 N61 90.9(3) 2_775 .
N52 Ni6 N61 89.1(3) . .
N41 Ni6 N61 91.8(3) . .
N41 Ni6 N61 88.2(3) 2_775 .
N52 Ni6 N61 89.1(3) 2_775 2_775
N52 Ni6 N61 90.9(3) . 2_775
N41 Ni6 N61 88.2(3) . 2_775
N41 Ni6 N61 91.8(3) 2_775 2_775
N61 Ni6 N61 180.0(4) . 2_775
N42 Ni7 N51 93.5(3) . 2_775
N42 Ni7 N701 165.7(3) . .
N51 Ni7 N701 95.5(3) 2_775 .
N42 Ni7 N62 94.4(3) . .
N51 Ni7 N62 90.7(3) 2_775 .
N701 Ni7 N62 96.7(3) . .
N42 Ni7 N712 91.5(3) . .
N51 Ni7 N712 175.0(3) 2_775 .
N701 Ni7 N712 79.5(3) . .
N62 Ni7 N712 89.8(3) . .
N42 Ni7 O713 84.3(3) . .
N51 Ni7 O713 88.6(3) 2_775 .
N701 Ni7 O713 84.7(3) . .
N62 Ni7 O713 178.5(3) . .
N712 Ni7 O713 91.1(3) . .
C702 N701 C706 120.5(9) . .
C702 N701 Ni7 125.8(7) . .
C706 N701 Ni7 113.2(6) . .
N701 C702 C703 122.1(12) . .
N701 C702 H702 119.0 . .
C703 C702 H702 119.0 . .
C704 C703 C702 119.1(13) . .
C704 C703 H703 120.5 . .
C702 C703 H703 120.5 . .
C703 C704 C705 119.5(10) . .
C703 C704 H704 120.2 . .
C705 C704 H704 120.2 . .
C704 C705 C706 121.1(11) . .
C704 C705 H705 119.4 . .
C706 C705 H705 119.4 . .
N701 C706 C705 117.6(10) . .
N701 C706 C707 117.2(8) . .
C705 C706 C707 125.2(10) . .
N712 C707 C708 119.1(11) . .
N712 C707 C706 115.8(8) . .
C708 C707 C706 125.1(10) . .
C707 C708 C709 119.5(12) . .
C707 C708 H708 120.3 . .
C709 C708 H708 120.3 . .
C710 C709 C708 121.6(12) . .
C710 C709 H709 119.2 . .
C708 C709 H709 119.2 . .
C709 C710 C711 116.7(12) . .
C709 C710 H710 121.6 . .
C711 C710 H710 121.6 . .
N712 C711 C710 122.6(11) . .
N712 C711 H711 118.7 . .
C710 C711 H711 118.7 . .
C711 N712 C707 120.3(9) . .
C711 N712 Ni7 126.0(7) . .
C707 N712 Ni7 113.7(6) . .
N63 Ni8 N812 173.7(3) . .
N63 Ni8 N801 94.4(3) . .
N812 Ni8 N801 79.3(3) . .
N63 Ni8 N43 91.1(3) . .
N812 Ni8 N43 95.2(3) . .
N801 Ni8 N43 174.0(3) . .
N63 Ni8 N53 91.2(3) . .
N812 Ni8 N53 89.5(3) . .
N801 Ni8 N53 87.1(3) . .
N43 Ni8 N53 90.6(3) . .
N63 Ni8 O813 90.1(3) . .
N812 Ni8 O813 89.3(3) . .
N801 Ni8 O813 93.0(3) . .
N43 Ni8 O813 89.2(3) . .
N53 Ni8 O813 178.8(3) . .
C802 N801 C806 117.5(9) . .
C802 N801 Ni8 127.5(7) . .
C806 N801 Ni8 114.2(6) . .
N801 C802 C803 123.2(12) . .
N801 C802 H802 118.4 . .
C803 C802 H802 118.4 . .
C804 C803 C802 117.4(12) . .
C804 C803 H803 121.3 . .
C802 C803 H803 121.3 . .
C805 C804 C803 121.3(12) . .
C805 C804 H804 119.4 . .
C803 C804 H804 119.4 . .
C804 C805 C806 118.1(13) . .
C804 C805 H805 120.9 . .
C806 C805 H805 120.9 . .
N801 C806 C805 122.4(11) . .
N801 C806 C807 115.0(8) . .
C805 C806 C807 122.6(11) . .
N812 C807 C808 120.7(10) . .
N812 C807 C806 115.2(9) . .
C808 C807 C806 123.9(10) . .
C809 C808 C807 119.7(12) . .
C809 C808 H808 120.1 . .
C807 C808 H808 120.1 . .
C810 C809 C808 119.7(12) . .
C810 C809 H809 120.2 . .
C808 C809 H809 120.2 . .
C809 C810 C811 120.4(12) . .
C809 C810 H810 119.8 . .
C811 C810 H810 119.8 . .
N812 C811 C810 120.8(11) . .
N812 C811 H811 119.6 . .
C810 C811 H811 119.6 . .
C811 N812 C807 118.5(9) . .
C811 N812 Ni8 126.8(7) . .
C807 N812 Ni8 114.6(6) . .
N44 Ni9 N64 89.9(3) . .
N44 Ni9 N901 89.7(3) . .
N64 Ni9 N901 173.2(3) . .
N44 Ni9 N54 91.7(3) . .
N64 Ni9 N54 91.3(3) . .
N901 Ni9 N54 95.4(3) . .
N44 Ni9 N912 94.4(3) . .
N64 Ni9 N912 94.7(3) . .
N901 Ni9 N912 78.7(4) . .
N54 Ni9 N912 171.5(3) . .
N44 Ni9 O913 174.6(3) . .
N64 Ni9 O913 91.0(3) . .
N901 Ni9 O913 90.0(3) . .
N54 Ni9 O913 83.0(3) . .
N912 Ni9 O913 90.8(3) . .
C902 N901 C906 120.4(10) . .
C902 N901 Ni9 125.8(8) . .
C906 N901 Ni9 113.7(8) . .
N901 C902 C903 121.7(14) . .
N901 C902 H902 119.1 . .
C903 C902 H902 119.1 . .
C904 C903 C902 116.7(16) . .
C904 C903 H903 121.6 . .
C902 C903 H903 121.6 . .
C905 C904 C903 121.1(16) . .
C905 C904 H904 119.4 . .
C903 C904 H904 119.4 . .
C904 C905 C906 122.6(16) . .
C904 C905 H905 118.7 . .
C906 C905 H905 118.7 . .
N901 C906 C905 117.3(13) . .
N901 C906 C907 116.8(9) . .
C905 C906 C907 125.8(12) . .
N912 C907 C908 120.3(12) . .
N912 C907 C906 114.9(9) . .
C908 C907 C906 124.8(11) . .
C909 C908 C907 122.1(13) . .
C909 C908 H908 119.0 . .
C907 C908 H908 119.0 . .
C908 C909 C910 117.3(12) . .
C908 C909 H909 121.3 . .
C910 C909 H909 121.3 . .
C909 C910 C911 120.0(13) . .
C909 C910 H910 120.0 . .
C911 C910 H910 120.0 . .
N912 C911 C910 122.1(12) . .
N912 C911 H911 118.9 . .
C910 C911 H911 118.9 . .
C907 N912 C911 118.0(9) . .
C907 N912 Ni9 115.9(7) . .
C911 N912 Ni9 126.0(7) . .
N45 Ni10 N55 92.7(3) . .
N45 Ni10 N101 94.0(3) . .
N55 Ni10 N101 170.4(3) . .
N45 Ni10 N112 171.0(3) . .
N55 Ni10 N112 94.5(3) . .
N101 Ni10 N112 78.3(3) . .
N45 Ni10 N65 90.5(3) . .
N55 Ni10 N65 92.6(3) . .
N101 Ni10 N65 94.2(3) . .
N112 Ni10 N65 94.5(3) . .
N45 Ni10 O113 87.4(3) . .
N55 Ni10 O113 86.7(3) . .
N101 Ni10 O113 86.7(3) . .
N112 Ni10 O113 87.6(3) . .
N65 Ni10 O113 177.8(3) . .
C106 N101 C102 119.7(10) . .
C106 N101 Ni10 114.9(7) . .
C102 N101 Ni10 125.2(7) . .
N101 C102 C103 120.9(12) . .
N101 C102 H102 119.6 . .
C103 C102 H102 119.6 . .
C104 C103 C102 118.7(14) . .
C104 C103 H103 120.7 . .
C102 C103 H103 120.7 . .
C105 C104 C103 120.7(13) . .
C105 C104 H104 119.7 . .
C103 C104 H104 119.7 . .
C104 C105 C106 119.5(13) . .
C104 C105 H105 120.3 . .
C106 C105 H105 120.3 . .
N101 C106 C105 120.5(12) . .
N101 C106 C107 115.7(9) . .
C105 C106 C107 123.8(11) . .
N112 C107 C108 118.9(12) . .
N112 C107 C106 115.5(9) . .
C108 C107 C106 125.5(11) . .
C109 C108 C107 120.6(13) . .
C109 C108 H108 119.7 . .
C107 C108 H108 119.7 . .
C108 C109 C110 121.2(14) . .
C108 C109 H109 119.4 . .
C110 C109 H109 119.4 . .
C109 C110 C111 117.8(15) . .
C109 C110 H110 121.1 . .
C111 C110 H110 121.1 . .
N112 C111 C110 121.6(13) . .
N112 C111 H111 119.2 . .
C110 C111 H111 119.2 . .
C111 N112 C107 119.8(9) . .
C111 N112 Ni10 125.1(8) . .
C107 N112 Ni10 114.9(7) . .
O15W O12W O22W 10(6) . .
O12W O15W O22W 162(10) . .
O18W O17W O24W 55(10) . .
O17W O18W O24W 90(10) . .
O15W O22W O12W 8(6) . .
O18W O24W O17W 35(6) . .

loop_
_geom_bond_atom_site_label_1
_geom_bond_atom_site_label_2
_geom_bond_distance
_geom_bond_site_symmetry_2
W1 C17 2.130(12) .
W1 C15 2.160(8) .
W1 C13 2.167(9) .
W1 C11 2.173(8) .
W1 C14 2.175(9) .
W1 C12 2.183(8) .
W1 C18 2.183(11) .
W1 C16 2.184(8) .
C11 N11 1.137(9) .
N11 Ni1 2.055(6) .
C12 N12 1.136(9) .
N12 Ni2 2.082(7) 2_666
C13 N13 1.150(10) .
N13 Ni3 2.084(7) .
C14 N14 1.133(10) .
N14 Ni4 2.080(8) .
C15 N15 1.134(10) .
N15 Ni5 2.062(7) .
C16 N16 1.137(11) .
C17 N17 1.160(14) .
C18 N18 1.114(14) .
W2 C21 2.142(8) .
W2 C28 2.151(8) .
W2 C27 2.153(9) .
W2 C23 2.163(8) .
W2 C22 2.172(9) .
W2 C26 2.181(9) .
W2 C24 2.183(9) .
W2 C25 2.190(8) .
C21 N21 1.154(9) .
N21 Ni1 2.051(6) .
C22 N22 1.137(10) .
N22 Ni2 2.057(7) .
C23 N23 1.140(9) 2_666
N23 C23 1.140(9) 2_666
N23 Ni3 2.055(7) .
C24 N24 1.146(10) .
N24 Ni4 2.080(7) .
C25 N25 1.119(10) .
N25 Ni5 2.095(7) .
C26 N26 1.146(11) .
C27 N27 1.131(11) .
C28 N28 1.162(11) .
W3 C36 2.140(9) .
W3 C37 2.145(8) .
W3 C31 2.149(8) .
W3 C34 2.151(8) .
W3 C35 2.154(8) .
W3 C32 2.157(9) .
W3 C38 2.166(9) .
W3 C33 2.171(9) .
C31 N31 1.153(9) .
N31 Ni1 2.042(7) .
C32 N32 1.150(10) .
N32 Ni2 2.063(7) .
C33 N33 1.139(10) .
N33 Ni3 2.079(8) .
C34 N34 1.149(9) .
N34 Ni4 2.042(7) 2_666
C35 N35 1.136(10) .
N35 Ni5 2.064(7) .
C36 N36 1.167(12) .
C37 N37 1.161(11) .
C38 N38 1.148(11) .
W4 C46 2.145(8) .
W4 C48 2.154(8) .
W4 C43 2.158(8) .
W4 C41 2.163(8) .
W4 C42 2.166(9) .
W4 C44 2.168(9) .
W4 C47 2.180(9) .
W4 C45 2.184(10) .
C41 N41 1.140(9) .
N41 Ni6 2.061(7) .
C42 N42 1.142(10) .
N42 Ni7 2.045(7) .
C43 N43 1.138(10) .
N43 Ni8 2.074(8) .
C44 N44 1.144(10) 2_775
N44 C44 1.144(10) 2_775
N44 Ni9 2.047(7) .
C45 N45 1.138(11) 2_775
N45 C45 1.138(11) 2_775
N45 Ni10 2.049(8) .
C46 N46 1.151(11) .
C47 N47 1.113(11) 1_655
N47 C47 1.113(11) 1_455
C48 N48 1.144(11) .
W5 C57A 2.12(3) .
W5 C58B 2.14(4) .
W5 C52 2.144(9) .
W5 C56 2.147(11) .
W5 C54 2.157(10) 2_775
W5 C55 2.158(9) .
W5 C51 2.163(9) .
W5 C53 2.169(9) .
W5 C58A 2.18(3) .
W5 C57B 2.19(3) .
C51 N51 1.132(11) .
N51 Ni7 2.052(8) 2_775
C52 N52 1.145(10) .
N52 Ni6 2.019(7) .
C53 N53 1.132(10) .
N53 Ni8 2.094(7) .
C54 N54 1.147(11) .
C54 W5 2.157(10) 2_775
N54 Ni9 2.078(8) .
C55 N55 1.153(11) .
N55 Ni10 2.079(8) .
C56 N56 1.152(14) .
C57A N57A 1.21(3) .
C57B N57B 1.24(3) .
C58A N58A 1.15(4) .
C58B N58B 1.28(5) .
W6 C63 2.141(8) .
W6 C68 2.151(9) .
W6 C62 2.163(9) .
W6 C65 2.166(9) .
W6 C67 2.174(9) .
W6 C61 2.174(7) .
W6 C64 2.187(9) .
W6 C66 2.200(9) .
C61 N61 1.125(9) .
N61 Ni6 2.068(6) .
C62 N62 1.150(10) .
N62 Ni7 2.076(8) .
C63 N63 1.170(10) .
N63 Ni8 2.048(8) .
C64 N64 1.122(10) .
N64 Ni9 2.069(7) .
C65 N65 1.146(10) .
N65 Ni10 2.092(8) .
C66 N66 1.121(11) .
C67 N67 1.124(11) .
C68 N68 1.116(12) .
Ni1 N31 2.042(7) 2_666
Ni1 N21 2.051(6) 2_666
Ni1 N11 2.055(6) 2_666
Ni2 N201 2.068(7) .
Ni2 N12 2.082(7) 2_666
Ni2 N212 2.091(7) .
Ni2 O213 2.145(6) .
N201 C202 1.340(12) .
N201 C206 1.370(12) .
C202 C203 1.385(14) .
C202 H202 0.9300 .
C203 C204 1.387(19) .
C203 H203 0.9300 .
C204 C205 1.311(18) .
C204 H204 0.9300 .
C205 C206 1.406(13) .
C205 H205 0.9300 .
C206 C207 1.464(14) .
C207 N212 1.339(11) .
C207 C208 1.387(15) .
C208 C209 1.402(17) .
C208 H208 0.9300 .
C209 C210 1.333(17) .
C209 H209 0.9300 .
C210 C211 1.373(15) .
C210 H210 0.9300 .
C211 N212 1.338(12) .
C211 H211 0.9300 .
Ni3 N312 2.083(7) .
Ni3 N301 2.088(7) .
Ni3 O313 2.116(6) .
N301 C302 1.335(11) .
N301 C306 1.344(11) .
C302 C303 1.398(14) .
C302 H302 0.9300 .
C303 C304 1.387(16) .
C303 H303 0.9300 .
C304 C305 1.366(15) .
C304 H304 0.9300 .
C305 C306 1.365(13) .
C305 H305 0.9300 .
C306 C307 1.480(13) .
C307 N312 1.349(12) .
C307 C308 1.390(14) .
C308 C309 1.38(2) .
C308 H308 0.9300 .
C309 C310 1.32(2) .
C309 H309 0.9300 .
C310 C311 1.416(19) .
C310 H310 0.9300 .
C311 N312 1.330(13) .
C311 H311 0.9300 .
Ni4 N34 2.042(7) 2_666
Ni4 N401 2.080(7) .
Ni4 N412 2.081(7) .
Ni4 O413 2.181(7) .
N401 C402 1.347(11) .
N401 C406 1.354(11) .
C402 C403 1.340(13) .
C402 H402 0.9300 .
C403 C404 1.367(15) .
C403 H403 0.9300 .
C404 C405 1.393(15) .
C404 H404 0.9300 .
C405 C406 1.374(12) .
C405 H405 0.9300 .
C406 C407 1.480(13) .
C407 N412 1.349(10) .
C407 C408 1.392(13) .
C408 C409 1.361(15) .
C408 H408 0.9300 .
C409 C410 1.353(16) .
C409 H409 0.9300 .
C410 C411 1.375(14) .
C410 H410 0.9300 .
C411 N412 1.328(11) .
C411 H411 0.9300 .
Ni5 N501 2.072(7) .
Ni5 N512 2.074(7) .
Ni5 O513 2.122(6) .
N501 C502 1.337(11) .
N501 C506 1.346(11) .
C502 C503 1.368(13) .
C502 H502 0.9300 .
C503 C504 1.363(15) .
C503 H503 0.9300 .
C504 C505 1.376(15) .
C504 H504 0.9300 .
C505 C506 1.380(13) .
C505 H505 0.9300 .
C506 C507 1.496(13) .
C507 N512 1.333(11) .
C507 C508 1.406(13) .
C508 C509 1.367(15) .
C508 H508 0.9300 .
C509 C510 1.335(16) .
C509 H509 0.9300 .
C510 C511 1.396(14) .
C510 H510 0.9300 .
C511 N512 1.337(11) .
C511 H511 0.9300 .
Ni6 N52 2.019(7) 2_775
Ni6 N41 2.061(7) 2_775
Ni6 N61 2.068(6) 2_775
Ni7 N51 2.052(8) 2_775
Ni7 N701 2.067(7) .
Ni7 N712 2.098(7) .
Ni7 O713 2.158(7) .
N701 C702 1.306(13) .
N701 C706 1.362(12) .
C702 C703 1.392(14) .
C702 H702 0.9300 .
C703 C704 1.331(18) .
C703 H703 0.9300 .
C704 C705 1.358(17) .
C704 H704 0.9300 .
C705 C706 1.398(13) .
C705 H705 0.9300 .
C706 C707 1.453(15) .
C707 N712 1.346(12) .
C707 C708 1.359(15) .
C708 C709 1.374(19) .
C708 H708 0.9300 .
C709 C710 1.322(19) .
C709 H709 0.9300 .
C710 C711 1.391(15) .
C710 H710 0.9300 .
C711 N712 1.308(13) .
C711 H711 0.9300 .
Ni8 N812 2.049(7) .
Ni8 N801 2.069(7) .
Ni8 O813 2.148(6) .
N801 C802 1.336(12) .
N801 C806 1.351(13) .
C802 C803 1.377(16) .
C802 H802 0.9300 .
C803 C804 1.367(19) .
C803 H803 0.9300 .
C804 C805 1.354(18) .
C804 H804 0.9300 .
C805 C806 1.377(15) .
C805 H805 0.9300 .
C806 C807 1.479(14) .
C807 N812 1.359(13) .
C807 C808 1.381(15) .
C808 C809 1.355(18) .
C808 H808 0.9300 .
C809 C810 1.347(19) .
C809 H809 0.9300 .
C810 C811 1.370(16) .
C810 H810 0.9300 .
C811 N812 1.356(12) .
C811 H811 0.9300 .
Ni9 N901 2.075(8) .
Ni9 N912 2.079(7) .
Ni9 O913 2.153(7) .
N901 C902 1.302(15) .
N901 C906 1.366(14) .
C902 C903 1.42(2) .
C902 H902 0.9300 .
C903 C904 1.36(3) .
C903 H903 0.9300 .
C904 C905 1.28(2) .
C904 H904 0.9300 .
C905 C906 1.397(18) .
C905 H905 0.9300 .
C906 C907 1.456(17) .
C907 N912 1.331(12) .
C907 C908 1.391(16) .
C908 C909 1.337(19) .
C908 H908 0.9300 .
C909 C910 1.35(2) .
C909 H909 0.9300 .
C910 C911 1.384(16) .
C910 H910 0.9300 .
C911 N912 1.334(13) .
C911 H911 0.9300 .
Ni10 N101 2.082(8) .
Ni10 N112 2.087(8) .
Ni10 O113 2.147(7) .
N101 C106 1.345(13) .
N101 C102 1.352(14) .
C102 C103 1.379(17) .
C102 H102 0.9300 .
C103 C104 1.37(2) .
C103 H103 0.9300 .
C104 C105 1.34(2) .
C104 H104 0.9300 .
C105 C106 1.384(15) .
C105 H105 0.9300 .
C106 C107 1.471(16) .
C107 N112 1.345(12) .
C107 C108 1.395(16) .
C108 C109 1.30(2) .
C108 H108 0.9300 .
C109 C110 1.36(2) .
C109 H109 0.9300 .
C110 C111 1.383(17) .
C110 H110 0.9300 .
C111 N112 1.323(14) .
C111 H111 0.9300 .
O10W O21W 0.72(2) .
O12W O15W 0.56(5) .
O12W O22W 1.22(7) .
O14W O16W 1.45(7) .
O15W O22W 0.67(6) .
O17W O18W 0.71(10) .
O17W O24W 1.24(11) .
O18W O24W 1.02(9) .
O19W O20W 1.63(6) .
